data_4089685
loop_
_publ_author_name
'Parker, Kyle D. J.'
'Fryzuk, Michael D.'

_publ_section_title
;
 Carbon--Carbon Bond Forming Reactions with Tantalum Diamidophosphine
 Complexes That Incorporate Alkyne Ligands
;
_journal_issue 21
_journal_name_full Organometallics
_journal_page_first 6122
_journal_paper_doi 10.1021/om500775c
_journal_volume 33
_journal_year 2014
_chemical_formula_moiety 'C55 H67 N3 P Si2 Ta'
_chemical_formula_sum 'C55 H67 N3 P Si2 Ta'
_chemical_formula_weight 1038.21
_space_group_crystal_system triclinic
_space_group_IT_number 2
_space_group_name_Hall '-P 1'
_space_group_name_H-M_alt 'P -1'
_atom_sites_solution_hydrogens mixed
_atom_sites_solution_primary direct
_audit_creation_date 2014-07-25
_audit_creation_method
;
Olex2 1.2
(compiled 2014.07.22 svn.r2960 for OlexSys, GUI svn.r4862)
;
_cell_angle_alpha 113.594(5)
_cell_angle_beta 97.971(5)
_cell_angle_gamma 112.323(5)
_cell_formula_units_Z 6
_cell_length_a 19.722(5)
_cell_length_b 21.120(5)
_cell_length_c 22.644(5)
_cell_measurement_reflns_used 9978
_cell_measurement_temperature 173(2)
_cell_measurement_theta_max 28.05
_cell_measurement_theta_min 2.27
_cell_volume 7511(3)
_computing_cell_refinement 'SAINT v8.27A (Bruker, 2012)'
_computing_data_reduction 'SAINT v8.27A (Bruker, 2012)'
_computing_molecular_graphics 'Olex2 (Dolomanov et al., 2009)'
_computing_publication_material 'Olex2 (Dolomanov et al., 2009)'
_computing_structure_refinement 'ShelXL (Sheldrick, 2008)'
_computing_structure_solution 'SIR97 (Burla et al., 2007)'
_diffrn_ambient_temperature 173.15
_diffrn_measured_fraction_theta_full 1.000
_diffrn_measured_fraction_theta_max 0.992
_diffrn_measurement_device_type 'Bruker APEX-II CCD'
_diffrn_measurement_method '\f and \w scans'
_diffrn_radiation_monochromator graphite
_diffrn_radiation_type MoK\a
_diffrn_radiation_wavelength 0.71069
_diffrn_reflns_av_R_equivalents 0.0305
_diffrn_reflns_av_unetI/netI 0.0283
_diffrn_reflns_Laue_measured_fraction_full 1.000
_diffrn_reflns_Laue_measured_fraction_max 0.992
_diffrn_reflns_limit_h_max 26
_diffrn_reflns_limit_h_min -26
_diffrn_reflns_limit_k_max 26
_diffrn_reflns_limit_k_min -27
_diffrn_reflns_limit_l_max 29
_diffrn_reflns_limit_l_min -29
_diffrn_reflns_number 137218
_diffrn_reflns_point_group_measured_fraction_full 1.000
_diffrn_reflns_point_group_measured_fraction_max 0.992
_diffrn_reflns_theta_full 25.240
_diffrn_reflns_theta_max 28.095
_diffrn_reflns_theta_min 1.188
_diffrn_standards_number 0
_exptl_absorpt_coefficient_mu 2.314
_exptl_absorpt_correction_T_max 0.7456
_exptl_absorpt_correction_T_min 0.5971
_exptl_absorpt_correction_type multi-scan
_exptl_absorpt_process_details
'SADABS-2012/1 (Bruker,2012) was used for absorption correction. wR2(int) was 0.0600 before and 0.0409 after correction. The Ratio of minimum to maximum transmission is 0.8008. The \l/2 correction factor is 0.0015.'
_exptl_crystal_colour red
_exptl_crystal_colour_primary red
_exptl_crystal_density_diffrn 1.377
_exptl_crystal_description parallelogram
_exptl_crystal_F_000 3204
_exptl_crystal_size_max 0.15
_exptl_crystal_size_mid 0.09
_exptl_crystal_size_min 0.09
_refine_diff_density_max 0.868
_refine_diff_density_min -1.037
_refine_diff_density_rms 0.104
_refine_ls_extinction_method none
_refine_ls_goodness_of_fit_ref 1.037
_refine_ls_hydrogen_treatment mixed
_refine_ls_matrix_type full
_refine_ls_number_parameters 1687
_refine_ls_number_reflns 36296
_refine_ls_number_restraints 0
_refine_ls_restrained_S_all 1.037
_refine_ls_R_factor_all 0.0328
_refine_ls_R_factor_gt 0.0268
_refine_ls_shift/su_max 0.006
_refine_ls_shift/su_mean 0.000
_refine_ls_structure_factor_coef Fsqd
_refine_ls_weighting_details 'w=1/[\s^2^(Fo^2^)+(0.0238P)^2^+19.7416P] where P=(Fo^2^+2Fc^2^)/3'
_refine_ls_weighting_scheme calc
_refine_ls_wR_factor_gt 0.0652
_refine_ls_wR_factor_ref 0.0684
_reflns_Friedel_coverage 0.000
_reflns_number_gt 32358
_reflns_number_total 36296
_reflns_threshold_expression 'I > 2\s(I)'
_cod_data_source_file om500775c_si_002.cif
_cod_data_source_block mo_mf978_0m
_cod_depositor_comments
;

2020-06-08
Z value and formula fixed to values more according to usual
chemical conventions.                 miguel
;
_cod_original_formula_sum 'C165 H201 N9 P3 Si6 Ta3'
_cod_original_formula_weight 3114.64
_cod_original_formula_moiety '3(C55 H67 N3 P Si2 Ta)'
_cod_original_formula_units_Z 2
_cod_database_code 4089685
_shelxl_version_number 2014-3
_shelx_space_group_comment
;
The symmetry employed for this shelxl refinement is uniquely defined
by the following loop, which should always be used as a source of
symmetry information in preference to the above space-group names.
They are only intended as comments.
;
_olex2_refinement_description
;
1. Fixed Uiso
 At 1.2 times of:
  All C(H) groups
 At 1.5 times of:
  All C(H,H,H) groups
2.a Me refined with riding coordinates:
 C340(H34A,H34B,H34C), C243(H24A,H24B,H24C), C143(H14A,H14B,H14C), C313(H31A,
 H31B,H31C), C121(H12A,H12B,H12C), C352(H35A,H35B,H35C), C221(H22A,H22B,H22C),
 C152(H15A,H15B,H15C), C140(H14D,H14E,H14F), C229(H22D,H22E,H22F), C230(H23A,
 H23B,H23C), C130(H13A,H13B,H13C), C320(H32A,H32B,H32C), C321(H32D,H32E,H32F),
 C141(H14G,H14H,H14I), C138(H13D,H13E,H13F), C151(H15D,H15E,H15F), C139(H13G,
 H13H,H13I), C113(H11A,H11B,H11C), C240(H24D,H24E,H24F), C339(H33A,H33B,H33C),
 C342(H34D,H34E,H34F), C122(H12D,H12E,H12F), C131(H13J,H13K,H13L), C213(H21A,
 H21B,H21C), C251(H25A,H25B,H25C), C222(H22G,H22H,H22I), C351(H35D,H35E,H35F),
 C329(H32G,H32H,H32I), C252(H25D,H25E,H25F), C120(H12G,H12H,H12I), C238(H23D,
 H23E,H23F), C331(H33D,H33E,H33F), C231(H23G,H23H,H23I), C322(H32J,H32K,H32L),
 C338(H33G,H33H,H33I), C142(H14J,H14K,H14L), C344(H34G,H34H,H34I), C330(H33J,
 H33K,H33L), C129(H12J,H12K,H12L), C242(H24G,H24H,H24I), C220(H22J,H22K,H22L),
 C144(H14M,H14N,H14O), C239(H23J,H23K,H23L), C241(H24J,H24K,H24L), C244(H24M,
 H24N,H24O), C341(H34J,H34K,H34L), C343(H34M,H34N,H34O)
2.b Aromatic/amide H refined with riding coordinates:
 C149(H149), C111(H111), C203(H203), C216(H216), C310(H310), C247(H247),
 C127(H127), C147(H147), C348(H348), C227(H227), C333(H333), C211(H211),
 C205(H205), C210(H210), C349(H349), C208(H208), C225(H225), C327(H327),
 C102(H102), C302(H302), C136(H136), C236(H236), C347(H347), C316(H316),
 C110(H110), C105(H105), C106(H106), C148(H148), C104(H104), C334(H334),
 C249(H249), C204(H204), C118(H118), C311(H311), C108(H108), C305(H305),
 C206(H206), C248(H248), C234(H234), C304(H304), C137(H137), C233(H233),
 C202(H202), C325(H325), C318(H318), C125(H125), C134(H134), C306(H306),
 C308(H308), C218(H218), C116(H116), C303(H303), C103(H103), C336(H336)
;
_olex2_submission_special_instructions 'No special instructions were received'

loop_
_space_group_symop_operation_xyz
'x, y, z'
'-x, -y, -z'

loop_
_atom_site_label
_atom_site_type_symbol
_atom_site_fract_x
_atom_site_fract_y
_atom_site_fract_z
_atom_site_U_iso_or_equiv
_atom_site_adp_type
_atom_site_occupancy
_atom_site_site_symmetry_order
_atom_site_calc_flag
_atom_site_refinement_flags_posn
C340 C 0.62052(18) 0.27686(19) -0.03004(18) 0.0267(7) Uani 1 1 d .
H34A H 0.6029 0.2575 -0.0795 0.040 Uiso 1 1 calc R
H34B H 0.6148 0.3237 -0.0060 0.040 Uiso 1 1 calc R
H34C H 0.6755 0.2904 -0.0141 0.040 Uiso 1 1 calc R
C155 C 0.01171(15) 0.35612(15) 0.22586(13) 0.0103(5) Uani 1 1 d .
C350 C 0.29682(17) 0.00401(17) -0.01194(16) 0.0197(6) Uani 1 1 d .
C243 C 0.37330(19) 0.41967(17) 0.61576(15) 0.0233(6) Uani 1 1 d .
H24A H 0.3942 0.3992 0.6412 0.035 Uiso 1 1 calc R
H24B H 0.4142 0.4496 0.6029 0.035 Uiso 1 1 calc R
H24C H 0.3555 0.4542 0.6446 0.035 Uiso 1 1 calc R
C107 C 0.02876(14) 0.65311(15) 0.26605(13) 0.0101(5) Uani 1 1 d .
C254 C 0.33019(15) 0.27490(15) 0.48355(13) 0.0123(5) Uani 1 1 d .
C154 C 0.02791(15) 0.36855(14) 0.17199(13) 0.0097(5) Uani 1 1 d .
N06 N 0.38126(13) 0.24601(13) 0.38843(11) 0.0119(4) Uani 1 1 d .
C143 C 0.00102(17) 0.40468(16) 0.01226(14) 0.0167(5) Uani 1 1 d .
H14A H -0.0329 0.3974 -0.0285 0.025 Uiso 1 1 calc R
H14B H 0.0498 0.4542 0.0322 0.025 Uiso 1 1 calc R
H14C H 0.0125 0.3607 -0.0007 0.025 Uiso 1 1 calc R
C149 C -0.18683(19) 0.23582(19) 0.2751(2) 0.0278(7) Uani 1 1 d .
H149 H -0.2300 0.1849 0.2451 0.033 Uiso 1 1 calc R
C301 C 0.40217(15) 0.30802(15) -0.17226(13) 0.0132(5) Uani 1 1 d .
C111 C -0.09716(15) 0.62192(15) 0.27856(13) 0.0129(5) Uani 1 1 d .
H111 H -0.1386 0.5949 0.2907 0.015 Uiso 1 1 calc R
C313 C 0.21297(19) 0.44733(19) -0.04319(17) 0.0235(6) Uani 1 1 d .
H31A H 0.2174 0.4862 0.0015 0.035 Uiso 1 1 calc R
H31B H 0.2298 0.4731 -0.0700 0.035 Uiso 1 1 calc R
H31C H 0.1586 0.4056 -0.0679 0.035 Uiso 1 1 calc R
N09 N 0.32754(13) 0.12016(13) -0.02520(11) 0.0127(4) Uani 1 1 d .
C203 C 0.07948(17) -0.13802(18) 0.42520(16) 0.0200(6) Uani 1 1 d .
H203 H 0.0362 -0.1894 0.3976 0.024 Uiso 1 1 calc R
C216 C 0.57008(16) 0.21030(17) 0.34663(15) 0.0168(5) Uani 1 1 d .
H216 H 0.6201 0.2552 0.3733 0.020 Uiso 1 1 calc R
C223 C 0.15100(15) 0.13669(15) 0.34748(13) 0.0109(5) Uani 1 1 d .
C310 C 0.30908(16) 0.43614(16) 0.03354(15) 0.0164(5) Uani 1 1 d .
H310 H 0.3084 0.4766 0.0718 0.020 Uiso 1 1 calc R
C245 C 0.43558(16) 0.28708(15) 0.36415(14) 0.0131(5) Uani 1 1 d .
C121 C -0.24629(17) 0.42498(17) 0.41391(15) 0.0188(6) Uani 1 1 d .
H12A H -0.2251 0.4615 0.4635 0.028 Uiso 1 1 calc R
H12B H -0.2990 0.4160 0.3952 0.028 Uiso 1 1 calc R
H12C H -0.2483 0.3748 0.4052 0.028 Uiso 1 1 calc R
C352 C 0.22532(17) 0.15687(17) 0.05522(15) 0.0181(6) Uani 1 1 d .
H35A H 0.1896 0.1559 0.0813 0.027 Uiso 1 1 calc R
H35B H 0.2752 0.2054 0.0828 0.027 Uiso 1 1 calc R
H35C H 0.2025 0.1549 0.0128 0.027 Uiso 1 1 calc R
C112 C -0.03441(15) 0.60566(15) 0.27821(13) 0.0108(5) Uani 1 1 d .
C115 C -0.16110(15) 0.44659(15) 0.27727(13) 0.0112(5) Uani 1 1 d .
C221 C 0.60608(19) 0.19642(19) 0.24087(17) 0.0245(6) Uani 1 1 d .
H22A H 0.6539 0.2442 0.2754 0.037 Uiso 1 1 calc R
H22B H 0.6190 0.1552 0.2156 0.037 Uiso 1 1 calc R
H22C H 0.5811 0.2080 0.2089 0.037 Uiso 1 1 calc R
C246 C 0.50092(16) 0.36052(16) 0.41337(14) 0.0155(5) Uani 1 1 d .
C152 C 0.00723(18) 0.46559(19) 0.41639(14) 0.0206(6) Uani 1 1 d .
H15A H 0.0378 0.4883 0.3926 0.031 Uiso 1 1 calc R
H15B H -0.0128 0.5001 0.4416 0.031 Uiso 1 1 calc R
H15C H 0.0405 0.4604 0.4486 0.031 Uiso 1 1 calc R
C123 C 0.20730(15) 0.50478(15) 0.31413(13) 0.0108(5) Uani 1 1 d .
C140 C -0.00148(17) 0.22886(16) 0.04189(14) 0.0178(6) Uani 1 1 d .
H14D H -0.0280 0.2454 0.0158 0.027 Uiso 1 1 calc R
H14E H 0.0213 0.1998 0.0138 0.027 Uiso 1 1 calc R
H14F H -0.0392 0.1949 0.0543 0.027 Uiso 1 1 calc R
C353 C 0.40882(15) 0.14123(15) -0.11550(14) 0.0131(5) Uani 1 1 d .
C229 C 0.10758(16) 0.08405(17) 0.42588(14) 0.0160(5) Uani 1 1 d .
H22D H 0.1477 0.0680 0.4191 0.024 Uiso 1 1 calc R
H22E H 0.1215 0.1198 0.4748 0.024 Uiso 1 1 calc R
H22F H 0.0571 0.0374 0.4097 0.024 Uiso 1 1 calc R
C253 C 0.35302(15) 0.22340(15) 0.49891(13) 0.0126(5) Uani 1 1 d .
C230 C 0.19854(17) 0.19042(17) 0.26993(14) 0.0162(5) Uani 1 1 d .
H23A H 0.2329 0.1675 0.2729 0.024 Uiso 1 1 calc R
H23B H 0.1661 0.1653 0.2219 0.024 Uiso 1 1 calc R
H23C H 0.2302 0.2471 0.2877 0.024 Uiso 1 1 calc R
C130 C 0.37677(19) 0.4207(2) 0.31213(17) 0.0245(7) Uani 1 1 d .
H13A H 0.4111 0.4393 0.2887 0.037 Uiso 1 1 calc R
H13B H 0.4081 0.4402 0.3592 0.037 Uiso 1 1 calc R
H13C H 0.3491 0.3630 0.2877 0.037 Uiso 1 1 calc R
C247 C 0.55799(17) 0.39840(17) 0.39137(16) 0.0210(6) Uani 1 1 d .
H247 H 0.6019 0.4478 0.4239 0.025 Uiso 1 1 calc R
C127 C 0.31748(16) 0.49660(16) 0.28326(14) 0.0155(5) Uani 1 1 d .
H127 H 0.3547 0.5093 0.2618 0.019 Uiso 1 1 calc R
C320 C 0.40202(16) 0.30788(17) 0.13016(14) 0.0169(5) Uani 1 1 d .
H32A H 0.3576 0.2765 0.0872 0.025 Uiso 1 1 calc R
H32B H 0.4107 0.2728 0.1446 0.025 Uiso 1 1 calc R
H32C H 0.3911 0.3441 0.1657 0.025 Uiso 1 1 calc R
C354 C 0.45224(15) 0.16220(15) -0.04658(14) 0.0142(5) Uani 1 1 d .
C147 C -0.1107(2) 0.3437(2) 0.38918(18) 0.0260(7) Uani 1 1 d .
H147 H -0.1016 0.3664 0.4371 0.031 Uiso 1 1 calc R
C348 C 0.2115(2) -0.0288(2) 0.05029(18) 0.0293(7) Uani 1 1 d .
H348 H 0.1861 -0.0624 0.0672 0.035 Uiso 1 1 calc R
C321 C 0.68835(17) 0.50554(19) 0.22799(15) 0.0227(6) Uani 1 1 d .
H32D H 0.6814 0.4991 0.2676 0.034 Uiso 1 1 calc R
H32E H 0.7292 0.4930 0.2158 0.034 Uiso 1 1 calc R
H32F H 0.7036 0.5601 0.2396 0.034 Uiso 1 1 calc R
C141 C 0.12751(17) 0.28504(17) 0.17065(14) 0.0181(6) Uani 1 1 d .
H14G H 0.0895 0.2512 0.1830 0.027 Uiso 1 1 calc R
H14H H 0.1495 0.2554 0.1420 0.027 Uiso 1 1 calc R
H14I H 0.1695 0.3310 0.2125 0.027 Uiso 1 1 calc R
C138 C 0.2474(2) 0.84635(18) 0.53468(15) 0.0246(7) Uani 1 1 d .
H13D H 0.2788 0.8544 0.5771 0.037 Uiso 1 1 calc R
H13E H 0.2778 0.8872 0.5246 0.037 Uiso 1 1 calc R
H13F H 0.2001 0.8493 0.5402 0.037 Uiso 1 1 calc R
C151 C -0.15527(18) 0.23626(17) 0.17136(16) 0.0240(6) Uani 1 1 d .
H15D H -0.1159 0.2710 0.1607 0.036 Uiso 1 1 calc R
H15E H -0.1542 0.1862 0.1552 0.036 Uiso 1 1 calc R
H15F H -0.2070 0.2264 0.1484 0.036 Uiso 1 1 calc R
C227 C 0.04891(16) 0.15430(17) 0.38738(15) 0.0165(5) Uani 1 1 d .
H227 H 0.0157 0.1465 0.4133 0.020 Uiso 1 1 calc R
C332 C 0.19502(15) 0.12298(15) -0.20216(13) 0.0117(5) Uani 1 1 d .
C117 C -0.19462(16) 0.45980(16) 0.37983(14) 0.0143(5) Uani 1 1 d .
C139 C 0.15244(17) 0.38264(18) 0.09957(15) 0.0205(6) Uani 1 1 d .
H13G H 0.1276 0.4007 0.0741 0.031 Uiso 1 1 calc R
H13H H 0.1943 0.4282 0.1417 0.031 Uiso 1 1 calc R
H13I H 0.1743 0.3526 0.0711 0.031 Uiso 1 1 calc R
C113 C -0.04446(18) 0.77713(18) 0.22139(18) 0.0228(6) Uani 1 1 d .
H11A H 0.0029 0.8012 0.2118 0.034 Uiso 1 1 calc R
H11B H -0.0901 0.7487 0.1798 0.034 Uiso 1 1 calc R
H11C H -0.0495 0.8183 0.2579 0.034 Uiso 1 1 calc R
C232 C 0.17197(15) 0.02463(15) 0.29383(13) 0.0102(5) Uani 1 1 d .
C240 C 0.34742(18) 0.23942(17) 0.64168(14) 0.0192(6) Uani 1 1 d .
H24D H 0.3776 0.2447 0.6832 0.029 Uiso 1 1 calc R
H24E H 0.3389 0.2852 0.6539 0.029 Uiso 1 1 calc R
H24F H 0.2969 0.1914 0.6201 0.029 Uiso 1 1 calc R
C333 C 0.12197(16) 0.06453(16) -0.25234(14) 0.0151(5) Uani 1 1 d .
H333 H 0.0901 0.0223 -0.2464 0.018 Uiso 1 1 calc R
C211 C 0.45328(16) 0.01784(16) 0.38207(14) 0.0144(5) Uani 1 1 d .
H211 H 0.4955 0.0459 0.3712 0.017 Uiso 1 1 calc R
C337 C 0.23900(15) 0.18507(15) -0.21302(13) 0.0119(5) Uani 1 1 d .
C114 C -0.08915(15) 0.51554(15) 0.31794(13) 0.0105(5) Uani 1 1 d .
C119 C -0.07246(15) 0.56032(15) 0.38900(14) 0.0128(5) Uani 1 1 d .
C205 C 0.1581(2) -0.02234(19) 0.53592(16) 0.0236(6) Uani 1 1 d .
H205 H 0.1689 0.0051 0.5840 0.028 Uiso 1 1 calc R
C145 C -0.07374(16) 0.35086(16) 0.29354(14) 0.0134(5) Uani 1 1 d .
C215 C 0.51834(16) 0.18843(16) 0.37979(14) 0.0138(5) Uani 1 1 d .
C326 C 0.03966(16) -0.02283(16) -0.10292(14) 0.0161(5) Uani 1 1 d .
C217 C 0.55096(17) 0.16858(17) 0.27581(16) 0.0183(6) Uani 1 1 d .
C339 C 0.59417(19) 0.2357(2) 0.08250(17) 0.0294(7) Uani 1 1 d .
H33A H 0.5626 0.1947 0.0920 0.044 Uiso 1 1 calc R
H33B H 0.6491 0.2492 0.0985 0.044 Uiso 1 1 calc R
H33C H 0.5884 0.2826 0.1065 0.044 Uiso 1 1 calc R
C210 C 0.45359(16) -0.03986(16) 0.39703(15) 0.0160(5) Uani 1 1 d .
H210 H 0.4968 -0.0497 0.3969 0.019 Uiso 1 1 calc R
C309 C 0.26401(16) 0.41197(16) -0.03260(15) 0.0155(5) Uani 1 1 d .
C314 C 0.47054(15) 0.35228(15) 0.05582(13) 0.0124(5) Uani 1 1 d .
C349 C 0.25816(19) -0.04458(19) 0.01318(18) 0.0272(7) Uani 1 1 d .
H349 H 0.2643 -0.0896 0.0044 0.033 Uiso 1 1 calc R
C109 C -0.03934(16) 0.72049(15) 0.24402(14) 0.0141(5) Uani 1 1 d .
C307 C 0.31636(15) 0.32253(15) -0.07741(13) 0.0119(5) Uani 1 1 d .
C208 C 0.32948(15) -0.06870(15) 0.41122(13) 0.0123(5) Uani 1 1 d .
H208 H 0.2868 -0.0978 0.4211 0.015 Uiso 1 1 calc R
C225 C 0.09302(17) 0.20506(16) 0.31493(14) 0.0167(5) Uani 1 1 d .
H225 H 0.0903 0.2326 0.2910 0.020 Uiso 1 1 calc R
C342 C 0.50686(18) 0.12181(19) -0.21602(17) 0.0251(7) Uani 1 1 d .
H34D H 0.5012 0.0865 -0.2627 0.038 Uiso 1 1 calc R
H34E H 0.5217 0.1745 -0.2100 0.038 Uiso 1 1 calc R
H34F H 0.5473 0.1248 -0.1829 0.038 Uiso 1 1 calc R
C345 C 0.28700(16) 0.07085(16) 0.00068(14) 0.0150(5) Uani 1 1 d .
C327 C 0.08555(16) -0.05116(16) -0.13409(14) 0.0161(5) Uani 1 1 d .
H327 H 0.0746 -0.1036 -0.1468 0.019 Uiso 1 1 calc R
C102 C 0.15383(16) 0.62230(16) 0.15785(14) 0.0155(5) Uani 1 1 d .
H102 H 0.1104 0.5709 0.1315 0.019 Uiso 1 1 calc R
C122 C 0.00176(16) 0.63732(16) 0.43295(14) 0.0172(5) Uani 1 1 d .
H12D H 0.0323 0.6484 0.4043 0.026 Uiso 1 1 calc R
H12E H -0.0110 0.6797 0.4546 0.026 Uiso 1 1 calc R
H12F H 0.0323 0.6339 0.4685 0.026 Uiso 1 1 calc R
C302 C 0.46019(16) 0.28786(16) -0.18561(14) 0.0158(5) Uani 1 1 d .
H302 H 0.4585 0.2426 -0.1849 0.019 Uiso 1 1 calc R
C150 C -0.13784(17) 0.27496(16) 0.24784(16) 0.0182(6) Uani 1 1 d .
C136 C 0.25080(16) 0.71741(16) 0.48761(14) 0.0157(5) Uani 1 1 d .
H136 H 0.2832 0.7357 0.5323 0.019 Uiso 1 1 calc R
C236 C 0.17735(15) -0.09870(15) 0.25600(13) 0.0120(5) Uani 1 1 d .
H236 H 0.1975 -0.1290 0.2661 0.014 Uiso 1 1 calc R
C347 C 0.20200(18) 0.03623(19) 0.06273(16) 0.0234(6) Uani 1 1 d .
H347 H 0.1700 0.0472 0.0887 0.028 Uiso 1 1 calc R
C316 C 0.60737(16) 0.44879(16) 0.10532(14) 0.0162(5) Uani 1 1 d .
H316 H 0.6528 0.4807 0.1002 0.019 Uiso 1 1 calc R
C131 C 0.26724(18) 0.57582(18) 0.25228(17) 0.0204(6) Uani 1 1 d .
H13J H 0.2257 0.5902 0.2567 0.031 Uiso 1 1 calc R
H13K H 0.3180 0.6236 0.2761 0.031 Uiso 1 1 calc R
H13L H 0.2603 0.5471 0.2036 0.031 Uiso 1 1 calc R
C323 C 0.16405(15) 0.07276(15) -0.12692(13) 0.0109(5) Uani 1 1 d .
C235 C 0.12977(16) -0.12926(16) 0.18982(13) 0.0148(5) Uani 1 1 d .
C110 C -0.09872(16) 0.67781(16) 0.26099(14) 0.0148(5) Uani 1 1 d .
H110 H -0.1423 0.6870 0.2606 0.018 Uiso 1 1 calc R
C105 C 0.28084(17) 0.77309(17) 0.23451(16) 0.0199(6) Uani 1 1 d .
H105 H 0.3241 0.8246 0.2607 0.024 Uiso 1 1 calc R
C106 C 0.23088(16) 0.74300(16) 0.26554(14) 0.0150(5) Uani 1 1 d .
H106 H 0.2402 0.7741 0.3128 0.018 Uiso 1 1 calc R
C214 C 0.44459(15) 0.12212(15) 0.34018(14) 0.0120(5) Uani 1 1 d .
C201 C 0.19129(15) -0.02754(15) 0.43549(13) 0.0107(5) Uani 1 1 d .
C148 C -0.1735(2) 0.2700(2) 0.3450(2) 0.0311(8) Uani 1 1 d .
H148 H -0.2075 0.2427 0.3625 0.037 Uiso 1 1 calc R
C346 C 0.23857(16) 0.08684(16) 0.03793(14) 0.0158(5) Uani 1 1 d .
C104 C 0.26748(18) 0.72783(19) 0.16525(16) 0.0214(6) Uani 1 1 d .
H104 H 0.3017 0.7484 0.1442 0.026 Uiso 1 1 calc R
C213 C 0.39432(17) -0.14555(18) 0.42941(17) 0.0215(6) Uani 1 1 d .
H21A H 0.4427 -0.1479 0.4276 0.032 Uiso 1 1 calc R
H21B H 0.3920 -0.1317 0.4756 0.032 Uiso 1 1 calc R
H21C H 0.3495 -0.1970 0.3961 0.032 Uiso 1 1 calc R
C334 C 0.09573(16) 0.06773(16) -0.31092(14) 0.0156(5) Uani 1 1 d .
H334 H 0.0463 0.0269 -0.3445 0.019 Uiso 1 1 calc R
C212 C 0.39098(15) 0.03494(15) 0.38286(13) 0.0107(5) Uani 1 1 d .
C249 C 0.48681(17) 0.29463(18) 0.27530(15) 0.0195(6) Uani 1 1 d .
H249 H 0.4826 0.2727 0.2284 0.023 Uiso 1 1 calc R
C124 C 0.20726(15) 0.45860(15) 0.34492(13) 0.0124(5) Uani 1 1 d .
C146 C -0.06002(17) 0.38565(18) 0.36472(15) 0.0176(6) Uani 1 1 d .
C204 C 0.09500(19) -0.09741(19) 0.49550(17) 0.0235(6) Uani 1 1 d .
H204 H 0.0623 -0.1212 0.5159 0.028 Uiso 1 1 calc R
C118 C -0.12604(16) 0.53160(16) 0.41826(14) 0.0142(5) Uani 1 1 d .
H118 H -0.1154 0.5620 0.4660 0.017 Uiso 1 1 calc R
C209 C 0.39235(16) -0.08409(16) 0.41234(14) 0.0148(5) Uani 1 1 d .
C328 C 0.14734(16) -0.00519(15) -0.14740(14) 0.0138(5) Uani 1 1 d .
C311 C 0.35463(16) 0.40304(15) 0.04503(14) 0.0142(5) Uani 1 1 d .
H311 H 0.3840 0.4207 0.0906 0.017 Uiso 1 1 calc R
C108 C 0.02572(15) 0.70816(15) 0.24819(13) 0.0121(5) Uani 1 1 d .
H108 H 0.0684 0.7378 0.2387 0.014 Uiso 1 1 calc R
C305 C 0.46559(18) 0.42031(17) -0.18768(15) 0.0204(6) Uani 1 1 d .
H305 H 0.4672 0.4653 -0.1889 0.024 Uiso 1 1 calc R
C312 C 0.35753(15) 0.34345(15) -0.01053(13) 0.0114(5) Uani 1 1 d .
C206 C 0.20581(17) 0.01289(17) 0.50610(14) 0.0172(5) Uani 1 1 d .
H206 H 0.2484 0.0647 0.5338 0.021 Uiso 1 1 calc R
C248 C 0.55176(18) 0.36525(18) 0.32305(16) 0.0214(6) Uani 1 1 d .
H248 H 0.5919 0.3909 0.3091 0.026 Uiso 1 1 calc R
C126 C 0.31841(16) 0.45073(16) 0.31341(14) 0.0162(5) Uani 1 1 d .
C251 C 0.51215(17) 0.39889(17) 0.48907(15) 0.0207(6) Uani 1 1 d .
H25A H 0.4678 0.3658 0.4968 0.031 Uiso 1 1 calc R
H25B H 0.5604 0.4049 0.5150 0.031 Uiso 1 1 calc R
H25C H 0.5155 0.4508 0.5044 0.031 Uiso 1 1 calc R
C317 C 0.61272(16) 0.45083(16) 0.16799(14) 0.0158(5) Uani 1 1 d .
C234 C 0.09896(16) -0.08407(16) 0.17747(14) 0.0161(5) Uani 1 1 d .
H234 H 0.0633 -0.1056 0.1332 0.019 Uiso 1 1 calc R
C222 C 0.34707(17) 0.00317(17) 0.22582(15) 0.0192(6) Uani 1 1 d .
H22G H 0.3166 -0.0055 0.2552 0.029 Uiso 1 1 calc R
H22H H 0.3184 0.0090 0.1911 0.029 Uiso 1 1 calc R
H22I H 0.3559 -0.0419 0.2031 0.029 Uiso 1 1 calc R
C304 C 0.52336(17) 0.39996(18) -0.20004(15) 0.0204(6) Uani 1 1 d .
H304 H 0.5652 0.4319 -0.2087 0.025 Uiso 1 1 calc R
C351 C 0.34789(19) -0.01598(18) -0.05199(17) 0.0247(7) Uani 1 1 d .
H35D H 0.3707 0.0234 -0.0660 0.037 Uiso 1 1 calc R
H35E H 0.3897 -0.0161 -0.0231 0.037 Uiso 1 1 calc R
H35F H 0.3163 -0.0682 -0.0928 0.037 Uiso 1 1 calc R
C137 C 0.23048(16) 0.64318(16) 0.43547(14) 0.0147(5) Uani 1 1 d .
H137 H 0.2493 0.6118 0.4450 0.018 Uiso 1 1 calc R
C329 C 0.13408(17) 0.18582(16) -0.07638(15) 0.0171(5) Uani 1 1 d .
H32G H 0.1791 0.2113 -0.0879 0.026 Uiso 1 1 calc R
H32H H 0.0883 0.1845 -0.1013 0.026 Uiso 1 1 calc R
H32I H 0.1453 0.2156 -0.0269 0.026 Uiso 1 1 calc R
C233 C 0.11879(16) -0.00899(16) 0.22766(14) 0.0144(5) Uani 1 1 d .
H233 H 0.0966 0.0199 0.2176 0.017 Uiso 1 1 calc R
C252 C 0.35609(17) 0.18037(17) 0.23788(14) 0.0177(6) Uani 1 1 d .
H25D H 0.3191 0.1585 0.2581 0.027 Uiso 1 1 calc R
H25E H 0.3312 0.1926 0.2065 0.027 Uiso 1 1 calc R
H25F H 0.3719 0.1418 0.2125 0.027 Uiso 1 1 calc R
C133 C 0.16041(14) 0.66500(15) 0.35575(13) 0.0098(5) Uani 1 1 d .
C202 C 0.12740(16) -0.10323(16) 0.39550(14) 0.0144(5) Uani 1 1 d .
H202 H 0.1167 -0.1312 0.3475 0.017 Uiso 1 1 calc R
C120 C -0.18492(16) 0.40323(16) 0.20002(14) 0.0169(5) Uani 1 1 d .
H12G H -0.1429 0.4298 0.1861 0.025 Uiso 1 1 calc R
H12H H -0.1949 0.3490 0.1841 0.025 Uiso 1 1 calc R
H12I H -0.2324 0.4028 0.1797 0.025 Uiso 1 1 calc R
C228 C 0.10208(15) 0.12575(15) 0.38585(13) 0.0121(5) Uani 1 1 d .
C325 C 0.05626(16) 0.05408(16) -0.08517(14) 0.0148(5) Uani 1 1 d .
H325 H 0.0247 0.0740 -0.0648 0.018 Uiso 1 1 calc R
C318 C 0.54480(17) 0.40371(16) 0.17417(14) 0.0169(5) Uani 1 1 d .
H318 H 0.5469 0.4052 0.2169 0.020 Uiso 1 1 calc R
C128 C 0.26364(15) 0.52438(16) 0.28361(14) 0.0138(5) Uani 1 1 d .
C238 C 0.10940(19) -0.20942(17) 0.13308(15) 0.0224(6) Uani 1 1 d .
H23D H 0.0754 -0.2205 0.0903 0.034 Uiso 1 1 calc R
H23E H 0.1573 -0.2103 0.1269 0.034 Uiso 1 1 calc R
H23F H 0.0823 -0.2495 0.1452 0.034 Uiso 1 1 calc R
C135 C 0.22499(16) 0.76631(16) 0.47629(14) 0.0150(5) Uani 1 1 d .
C125 C 0.26274(16) 0.43270(16) 0.34387(14) 0.0150(5) Uani 1 1 d .
H125 H 0.2624 0.4016 0.3648 0.018 Uiso 1 1 calc R
C319 C 0.47380(16) 0.35434(16) 0.11932(14) 0.0143(5) Uani 1 1 d .
C331 C 0.19217(18) -0.03940(17) -0.18538(16) 0.0206(6) Uani 1 1 d .
H33D H 0.2330 0.0011 -0.1899 0.031 Uiso 1 1 calc R
H33E H 0.2162 -0.0581 -0.1600 0.031 Uiso 1 1 calc R
H33F H 0.1567 -0.0835 -0.2311 0.031 Uiso 1 1 calc R
C231 C -0.0139(2) 0.2258(2) 0.35536(18) 0.0279(7) Uani 1 1 d .
H23G H -0.0438 0.2122 0.3836 0.042 Uiso 1 1 calc R
H23H H 0.0147 0.2831 0.3758 0.042 Uiso 1 1 calc R
H23I H -0.0497 0.2026 0.3090 0.042 Uiso 1 1 calc R
C322 C 0.53478(17) 0.40396(19) -0.01611(15) 0.0232(6) Uani 1 1 d .
H32J H 0.4819 0.3676 -0.0497 0.035 Uiso 1 1 calc R
H32K H 0.5490 0.4575 -0.0073 0.035 Uiso 1 1 calc R
H32L H 0.5716 0.3883 -0.0342 0.035 Uiso 1 1 calc R
C324 C 0.11780(15) 0.10243(15) -0.09651(13) 0.0128(5) Uani 1 1 d .
C134 C 0.18007(15) 0.73920(15) 0.40969(13) 0.0125(5) Uani 1 1 d .
H134 H 0.1624 0.7715 0.4006 0.015 Uiso 1 1 calc R
C306 C 0.40504(16) 0.37439(16) -0.17340(14) 0.0160(5) Uani 1 1 d .
H306 H 0.3657 0.3885 -0.1645 0.019 Uiso 1 1 calc R
C338 C 0.10840(17) 0.13145(18) -0.38573(14) 0.0200(6) Uani 1 1 d .
H33G H 0.1468 0.1782 -0.3849 0.030 Uiso 1 1 calc R
H33H H 0.0986 0.0840 -0.4267 0.030 Uiso 1 1 calc R
H33I H 0.0596 0.1338 -0.3868 0.030 Uiso 1 1 calc R
C142 C -0.14482(16) 0.31323(16) 0.03451(14) 0.0172(5) Uani 1 1 d .
H14J H -0.1740 0.3058 -0.0086 0.026 Uiso 1 1 calc R
H14K H -0.1342 0.2690 0.0249 0.026 Uiso 1 1 calc R
H14L H -0.1757 0.3156 0.0650 0.026 Uiso 1 1 calc R
C344 C 0.38522(19) -0.01914(18) -0.21699(17) 0.0248(7) Uani 1 1 d .
H34G H 0.3862 -0.0503 -0.2623 0.037 Uiso 1 1 calc R
H34H H 0.4232 -0.0161 -0.1816 0.037 Uiso 1 1 calc R
H34I H 0.3329 -0.0442 -0.2152 0.037 Uiso 1 1 calc R
C330 C -0.02730(18) -0.07390(18) -0.08988(16) 0.0225(6) Uani 1 1 d .
H33J H -0.0526 -0.0438 -0.0676 0.034 Uiso 1 1 calc R
H33K H -0.0652 -0.1203 -0.1336 0.034 Uiso 1 1 calc R
H33L H -0.0076 -0.0907 -0.0600 0.034 Uiso 1 1 calc R
C308 C 0.26875(16) 0.35486(16) -0.08782(14) 0.0142(5) Uani 1 1 d .
H308 H 0.2392 0.3376 -0.1333 0.017 Uiso 1 1 calc R
C250 C 0.42701(16) 0.25455(16) 0.29408(14) 0.0144(5) Uani 1 1 d .
C315 C 0.53760(16) 0.40158(16) 0.04953(14) 0.0152(5) Uani 1 1 d .
C237 C 0.19639(15) -0.02405(15) 0.30833(13) 0.0103(5) Uani 1 1 d .
C218 C 0.47838(17) 0.10150(17) 0.23805(15) 0.0177(6) Uani 1 1 d .
H218 H 0.4649 0.0714 0.1898 0.021 Uiso 1 1 calc R
C226 C 0.04310(17) 0.19409(17) 0.35185(15) 0.0179(6) Uani 1 1 d .
C132 C 0.18234(14) 0.61375(15) 0.36856(13) 0.0098(5) Uani 1 1 d .
C101 C 0.16716(15) 0.66732(15) 0.22746(13) 0.0109(5) Uani 1 1 d .
C116 C -0.21189(15) 0.41951(15) 0.30923(14) 0.0134(5) Uani 1 1 d .
H116 H -0.2598 0.3720 0.2819 0.016 Uiso 1 1 calc R
C303 C 0.52051(17) 0.33341(18) -0.19988(15) 0.0202(6) Uani 1 1 d .
H303 H 0.5595 0.3190 -0.2095 0.024 Uiso 1 1 calc R
C224 C 0.14698(15) 0.17720(15) 0.31172(13) 0.0129(5) Uani 1 1 d .
C335 C 0.13959(16) 0.12889(16) -0.32209(14) 0.0147(5) Uani 1 1 d .
C103 C 0.20375(18) 0.65220(18) 0.12683(15) 0.0198(6) Uani 1 1 d .
H103 H 0.1945 0.6212 0.0795 0.024 Uiso 1 1 calc R
C219 C 0.42467(16) 0.07707(16) 0.26909(14) 0.0151(5) Uani 1 1 d .
C336 C 0.21197(16) 0.18810(16) -0.27166(13) 0.0133(5) Uani 1 1 d .
H336 H 0.2431 0.2308 -0.2774 0.016 Uiso 1 1 calc R
C129 C 0.15139(16) 0.43863(17) 0.38188(14) 0.0165(5) Uani 1 1 d .
H12J H 0.1160 0.4604 0.3785 0.025 Uiso 1 1 calc R
H12K H 0.1210 0.3813 0.3609 0.025 Uiso 1 1 calc R
H12L H 0.1809 0.4613 0.4303 0.025 Uiso 1 1 calc R
C242 C 0.20953(18) 0.28327(18) 0.56253(15) 0.0211(6) Uani 1 1 d .
H24G H 0.2280 0.2611 0.5876 0.032 Uiso 1 1 calc R
H24H H 0.1948 0.3206 0.5921 0.032 Uiso 1 1 calc R
H24I H 0.1641 0.2407 0.5216 0.032 Uiso 1 1 calc R
C220 C 0.54329(16) 0.23430(16) 0.45719(14) 0.0170(5) Uani 1 1 d .
H22J H 0.5003 0.2113 0.4719 0.025 Uiso 1 1 calc R
H22K H 0.5888 0.2320 0.4778 0.025 Uiso 1 1 calc R
H22L H 0.5569 0.2893 0.4719 0.025 Uiso 1 1 calc R
C144 C -0.07369(17) 0.49008(16) 0.09555(14) 0.0164(5) Uani 1 1 d .
H14M H -0.1025 0.4827 0.0524 0.025 Uiso 1 1 calc R
H14N H -0.1058 0.4902 0.1250 0.025 Uiso 1 1 calc R
H14O H -0.0253 0.5404 0.1189 0.025 Uiso 1 1 calc R
C239 C 0.50160(17) 0.32359(18) 0.62371(15) 0.0225(6) Uani 1 1 d .
H23J H 0.5280 0.3290 0.6668 0.034 Uiso 1 1 calc R
H23K H 0.5328 0.3182 0.5937 0.034 Uiso 1 1 calc R
H23L H 0.4956 0.3703 0.6334 0.034 Uiso 1 1 calc R
C241 C 0.42090(18) 0.14809(18) 0.56331(15) 0.0213(6) Uani 1 1 d .
H24J H 0.4472 0.1546 0.6070 0.032 Uiso 1 1 calc R
H24K H 0.3711 0.0991 0.5394 0.032 Uiso 1 1 calc R
H24L H 0.4539 0.1458 0.5348 0.032 Uiso 1 1 calc R
C244 C 0.25043(19) 0.37611(18) 0.48888(16) 0.0225(6) Uani 1 1 d .
H24M H 0.2909 0.4039 0.4744 0.034 Uiso 1 1 calc R
H24N H 0.2047 0.3330 0.4484 0.034 Uiso 1 1 calc R
H24O H 0.2354 0.4128 0.5189 0.034 Uiso 1 1 calc R
C341 C 0.5760(2) 0.1111(2) -0.05399(19) 0.0325(8) Uani 1 1 d .
H34J H 0.5444 0.0700 -0.0446 0.049 Uiso 1 1 calc R
H34K H 0.5604 0.0907 -0.1036 0.049 Uiso 1 1 calc R
H34L H 0.6313 0.1268 -0.0356 0.049 Uiso 1 1 calc R
C207 C 0.32826(15) -0.01134(14) 0.39590(12) 0.0097(5) Uani 1 1 d .
C153 C 0.00469(15) 0.42129(15) 0.15840(13) 0.0104(5) Uani 1 1 d .
C343 C 0.33509(18) 0.07088(18) -0.27099(15) 0.0226(6) Uani 1 1 d .
H34M H 0.3373 0.0398 -0.3158 0.034 Uiso 1 1 calc R
H34N H 0.2832 0.0438 -0.2692 0.034 Uiso 1 1 calc R
H34O H 0.3453 0.1229 -0.2643 0.034 Uiso 1 1 calc R
N01 N -0.03275(12) 0.54360(12) 0.28728(11) 0.0108(4) Uani 1 1 d .
N02 N 0.15248(12) 0.53507(12) 0.31513(11) 0.0098(4) Uani 1 1 d .
N03 N -0.02581(12) 0.39149(12) 0.26555(11) 0.0099(4) Uani 1 1 d .
N04 N 0.20405(12) 0.10458(12) 0.34471(11) 0.0096(4) Uani 1 1 d .
N05 N 0.38907(13) 0.09623(12) 0.37266(11) 0.0104(4) Uani 1 1 d .
C255 C 0.34476(15) 0.28366(15) 0.42765(13) 0.0122(5) Uani 1 1 d .
N07 N 0.22596(13) 0.12242(12) -0.14173(11) 0.0109(4) Uani 1 1 d .
N08 N 0.39831(13) 0.30286(13) -0.00226(11) 0.0110(4) Uani 1 1 d .
C355 C 0.40945(16) 0.15213(15) -0.00334(14) 0.0139(5) Uani 1 1 d .
Si01 Si -0.04978(4) 0.40791(4) 0.07723(4) 0.01143(13) Uani 1 1 d .
Si02 Si 0.07820(4) 0.31833(4) 0.12222(4) 0.01120(13) Uani 1 1 d .
Si03 Si 0.28901(5) 0.33540(4) 0.53626(4) 0.01472(15) Uani 1 1 d .
Si04 Si 0.40263(4) 0.23360(4) 0.58007(4) 0.01380(14) Uani 1 1 d .
Si05 Si 0.56039(5) 0.19868(5) -0.01204(4) 0.01870(16) Uani 1 1 d .
Si06 Si 0.41089(5) 0.08266(5) -0.20136(4) 0.01622(15) Uani 1 1 d .
P01 P 0.10310(4) 0.62449(4) 0.26692(3) 0.00853(12) Uani 1 1 d .
P02 P 0.25483(4) 0.01864(4) 0.39724(3) 0.00861(12) Uani 1 1 d .
P03 P 0.33127(4) 0.25216(4) -0.14497(3) 0.01018(12) Uani 1 1 d .
Ta01 Ta 0.03601(2) 0.48844(2) 0.25852(2) 0.00709(2) Uani 1 1 d .
Ta02 Ta 0.32103(2) 0.15218(2) 0.39941(2) 0.00823(3) Uani 1 1 d .
Ta03 Ta 0.34149(2) 0.18267(2) -0.07567(2) 0.00893(3) Uani 1 1 d .
H255 H 0.3233(18) 0.3104(19) 0.4122(16) 0.013(8) Uiso 1 1 d .
H155 H 0.0318(17) 0.3308(18) 0.2416(15) 0.007(7) Uiso 1 1 d .
H355 H 0.4350(18) 0.1740(18) 0.0460(16) 0.010(7) Uiso 1 1 d .

loop_
_atom_site_aniso_label
_atom_site_aniso_U_11
_atom_site_aniso_U_22
_atom_site_aniso_U_33
_atom_site_aniso_U_23
_atom_site_aniso_U_13
_atom_site_aniso_U_12
C340 0.0158(15) 0.0272(16) 0.0338(17) 0.0122(14) 0.0127(13) 0.0090(13)
C155 0.0125(12) 0.0083(11) 0.0113(11) 0.0051(10) 0.0049(10) 0.0054(10)
C350 0.0169(14) 0.0176(14) 0.0250(15) 0.0137(12) 0.0042(12) 0.0065(12)
C243 0.0306(17) 0.0142(13) 0.0184(14) 0.0042(12) 0.0088(13) 0.0087(13)
C107 0.0077(11) 0.0095(11) 0.0118(11) 0.0044(10) 0.0027(9) 0.0041(10)
C254 0.0114(12) 0.0076(11) 0.0130(12) 0.0030(10) 0.0034(10) 0.0026(10)
C154 0.0106(12) 0.0069(11) 0.0094(11) 0.0028(9) 0.0019(9) 0.0040(10)
N06 0.0121(11) 0.0093(10) 0.0135(10) 0.0059(9) 0.0039(9) 0.0041(9)
C143 0.0217(14) 0.0152(13) 0.0107(12) 0.0059(10) 0.0049(11) 0.0074(12)
C149 0.0229(16) 0.0213(15) 0.056(2) 0.0258(16) 0.0261(16) 0.0152(14)
C301 0.0099(12) 0.0123(12) 0.0097(11) 0.0037(10) 0.0016(10) 0.0008(10)
C111 0.0096(12) 0.0120(12) 0.0156(12) 0.0064(10) 0.0038(10) 0.0044(10)
C313 0.0253(16) 0.0277(16) 0.0297(16) 0.0169(14) 0.0125(13) 0.0199(14)
N09 0.0114(11) 0.0128(10) 0.0138(10) 0.0070(9) 0.0035(9) 0.0056(9)
C203 0.0171(14) 0.0189(14) 0.0298(16) 0.0157(13) 0.0116(12) 0.0090(12)
C216 0.0110(12) 0.0183(13) 0.0283(15) 0.0166(12) 0.0070(11) 0.0082(11)
C223 0.0077(11) 0.0086(11) 0.0126(12) 0.0033(10) -0.0001(9) 0.0036(10)
C310 0.0180(14) 0.0121(12) 0.0190(13) 0.0064(11) 0.0100(11) 0.0074(11)
C245 0.0131(12) 0.0128(12) 0.0186(13) 0.0111(11) 0.0064(10) 0.0071(11)
C121 0.0200(14) 0.0203(14) 0.0236(14) 0.0143(12) 0.0134(12) 0.0107(12)
C352 0.0144(13) 0.0198(14) 0.0171(13) 0.0077(11) 0.0060(11) 0.0068(12)
C112 0.0119(12) 0.0085(11) 0.0095(11) 0.0038(9) 0.0016(9) 0.0039(10)
C115 0.0102(12) 0.0111(11) 0.0153(12) 0.0073(10) 0.0049(10) 0.0070(10)
C221 0.0257(16) 0.0268(16) 0.0350(17) 0.0220(14) 0.0198(14) 0.0152(14)
C246 0.0150(13) 0.0130(12) 0.0199(13) 0.0099(11) 0.0056(11) 0.0062(11)
C152 0.0245(15) 0.0358(17) 0.0128(13) 0.0132(12) 0.0097(11) 0.0224(14)
C123 0.0077(11) 0.0094(11) 0.0116(11) 0.0027(10) 0.0009(9) 0.0041(10)
C140 0.0206(14) 0.0147(13) 0.0143(13) 0.0036(11) 0.0046(11) 0.0091(12)
C353 0.0107(12) 0.0105(12) 0.0173(13) 0.0065(10) 0.0054(10) 0.0043(10)
C229 0.0147(13) 0.0182(13) 0.0190(13) 0.0117(11) 0.0069(11) 0.0086(11)
C253 0.0115(12) 0.0113(12) 0.0102(11) 0.0042(10) 0.0015(10) 0.0029(10)
C230 0.0185(14) 0.0212(14) 0.0178(13) 0.0135(12) 0.0078(11) 0.0128(12)
C130 0.0226(15) 0.0328(17) 0.0310(17) 0.0179(14) 0.0120(13) 0.0218(14)
C247 0.0164(14) 0.0155(13) 0.0291(16) 0.0132(12) 0.0072(12) 0.0035(12)
C127 0.0113(12) 0.0173(13) 0.0186(13) 0.0081(11) 0.0077(10) 0.0077(11)
C320 0.0143(13) 0.0185(13) 0.0156(13) 0.0097(11) 0.0044(11) 0.0046(11)
C354 0.0109(12) 0.0106(12) 0.0195(13) 0.0066(11) 0.0037(10) 0.0052(10)
C147 0.0363(18) 0.0436(19) 0.0360(18) 0.0336(16) 0.0288(15) 0.0335(17)
C348 0.0246(17) 0.0302(17) 0.0384(19) 0.0278(16) 0.0102(14) 0.0067(14)
C321 0.0142(14) 0.0246(15) 0.0172(14) 0.0064(12) -0.0006(11) 0.0042(12)
C141 0.0216(14) 0.0167(13) 0.0162(13) 0.0057(11) 0.0045(11) 0.0126(12)
C138 0.0307(17) 0.0176(14) 0.0169(14) 0.0014(12) 0.0039(12) 0.0127(13)
C151 0.0163(14) 0.0134(13) 0.0301(16) 0.0050(12) 0.0070(12) 0.0024(12)
C227 0.0134(13) 0.0198(13) 0.0208(14) 0.0115(12) 0.0086(11) 0.0095(11)
C332 0.0111(12) 0.0119(12) 0.0125(12) 0.0052(10) 0.0046(10) 0.0066(10)
C117 0.0147(13) 0.0169(13) 0.0214(13) 0.0135(11) 0.0111(11) 0.0109(11)
C139 0.0190(14) 0.0219(14) 0.0215(14) 0.0112(12) 0.0118(12) 0.0085(12)
C113 0.0192(15) 0.0247(15) 0.0387(18) 0.0233(14) 0.0121(13) 0.0147(13)
C232 0.0089(11) 0.0096(11) 0.0123(12) 0.0053(10) 0.0052(9) 0.0042(10)
C240 0.0214(15) 0.0201(14) 0.0129(13) 0.0077(11) 0.0055(11) 0.0075(12)
C333 0.0128(13) 0.0119(12) 0.0163(13) 0.0054(11) 0.0044(10) 0.0038(11)
C211 0.0105(12) 0.0139(12) 0.0194(13) 0.0084(11) 0.0068(10) 0.0058(11)
C337 0.0103(12) 0.0098(11) 0.0103(11) 0.0024(10) 0.0021(9) 0.0032(10)
C114 0.0090(12) 0.0099(11) 0.0150(12) 0.0065(10) 0.0047(10) 0.0062(10)
C119 0.0104(12) 0.0123(12) 0.0168(13) 0.0075(10) 0.0052(10) 0.0060(10)
C205 0.0336(18) 0.0285(16) 0.0204(14) 0.0153(13) 0.0174(13) 0.0193(15)
C145 0.0161(13) 0.0157(12) 0.0205(13) 0.0133(11) 0.0118(11) 0.0120(11)
C215 0.0122(12) 0.0146(12) 0.0199(13) 0.0122(11) 0.0059(10) 0.0073(11)
C326 0.0122(13) 0.0163(13) 0.0166(13) 0.0098(11) 0.0027(10) 0.0029(11)
C217 0.0172(14) 0.0230(14) 0.0307(16) 0.0205(13) 0.0162(12) 0.0139(12)
C339 0.0168(15) 0.0377(19) 0.0271(16) 0.0144(15) 0.0001(13) 0.0111(14)
C210 0.0129(13) 0.0142(12) 0.0221(14) 0.0080(11) 0.0056(11) 0.0087(11)
C309 0.0128(13) 0.0146(12) 0.0232(14) 0.0116(11) 0.0083(11) 0.0070(11)
C314 0.0109(12) 0.0095(11) 0.0120(12) 0.0036(10) 0.0012(10) 0.0031(10)
C349 0.0257(17) 0.0239(16) 0.0391(19) 0.0230(15) 0.0099(14) 0.0109(14)
C109 0.0142(13) 0.0113(12) 0.0166(13) 0.0071(10) 0.0029(10) 0.0065(11)
C307 0.0107(12) 0.0088(11) 0.0129(12) 0.0043(10) 0.0048(10) 0.0025(10)
C208 0.0119(12) 0.0109(12) 0.0139(12) 0.0071(10) 0.0040(10) 0.0044(10)
C225 0.0192(14) 0.0166(13) 0.0169(13) 0.0091(11) 0.0037(11) 0.0110(12)
C342 0.0228(16) 0.0275(16) 0.0285(16) 0.0116(14) 0.0171(13) 0.0148(14)
C345 0.0118(12) 0.0147(13) 0.0146(12) 0.0078(11) 0.0009(10) 0.0033(11)
C327 0.0153(13) 0.0093(12) 0.0190(13) 0.0070(11) 0.0024(11) 0.0027(11)
C102 0.0146(13) 0.0145(12) 0.0139(12) 0.0058(11) 0.0036(10) 0.0055(11)
C122 0.0159(13) 0.0155(13) 0.0128(12) 0.0041(11) 0.0048(11) 0.0039(11)
C302 0.0156(13) 0.0156(13) 0.0146(12) 0.0075(11) 0.0050(10) 0.0060(11)
C150 0.0174(14) 0.0145(13) 0.0319(16) 0.0145(12) 0.0151(12) 0.0105(12)
C136 0.0147(13) 0.0157(13) 0.0112(12) 0.0041(10) 0.0006(10) 0.0063(11)
C236 0.0117(12) 0.0103(11) 0.0150(12) 0.0063(10) 0.0058(10) 0.0057(10)
C347 0.0179(15) 0.0295(16) 0.0234(15) 0.0171(13) 0.0092(12) 0.0068(13)
C316 0.0114(13) 0.0152(13) 0.0178(13) 0.0071(11) 0.0049(11) 0.0038(11)
C131 0.0201(15) 0.0221(14) 0.0331(16) 0.0202(13) 0.0164(13) 0.0135(13)
C323 0.0097(12) 0.0109(12) 0.0109(11) 0.0056(10) 0.0026(9) 0.0040(10)
C235 0.0164(13) 0.0121(12) 0.0115(12) 0.0033(10) 0.0054(10) 0.0052(11)
C110 0.0109(12) 0.0155(13) 0.0184(13) 0.0069(11) 0.0038(10) 0.0085(11)
C105 0.0163(14) 0.0155(13) 0.0244(15) 0.0112(12) 0.0084(12) 0.0025(11)
C106 0.0165(13) 0.0115(12) 0.0154(12) 0.0059(10) 0.0061(11) 0.0058(11)
C214 0.0107(12) 0.0141(12) 0.0190(13) 0.0122(11) 0.0083(10) 0.0077(10)
C201 0.0123(12) 0.0134(12) 0.0137(12) 0.0095(10) 0.0068(10) 0.0091(10)
C148 0.0345(19) 0.042(2) 0.061(2) 0.045(2) 0.0398(18) 0.0304(17)
C346 0.0097(12) 0.0176(13) 0.0142(12) 0.0078(11) 0.0010(10) 0.0023(11)
C104 0.0201(15) 0.0272(15) 0.0242(15) 0.0180(13) 0.0139(12) 0.0104(13)
C213 0.0171(14) 0.0212(14) 0.0353(17) 0.0196(14) 0.0079(13) 0.0117(12)
C334 0.0111(12) 0.0159(13) 0.0139(12) 0.0049(11) 0.0014(10) 0.0047(11)
C212 0.0090(12) 0.0105(11) 0.0103(11) 0.0045(10) 0.0009(9) 0.0040(10)
C249 0.0218(15) 0.0274(15) 0.0210(14) 0.0173(13) 0.0118(12) 0.0152(13)
C124 0.0114(12) 0.0106(11) 0.0110(11) 0.0034(10) 0.0013(10) 0.0045(10)
C146 0.0245(15) 0.0272(15) 0.0206(14) 0.0177(12) 0.0139(12) 0.0219(13)
C204 0.0238(16) 0.0302(16) 0.0350(17) 0.0247(15) 0.0225(14) 0.0169(14)
C118 0.0169(13) 0.0170(13) 0.0136(12) 0.0079(11) 0.0077(10) 0.0114(11)
C209 0.0152(13) 0.0143(12) 0.0176(13) 0.0095(11) 0.0040(11) 0.0082(11)
C328 0.0122(12) 0.0119(12) 0.0139(12) 0.0049(10) 0.0017(10) 0.0051(10)
C311 0.0135(13) 0.0119(12) 0.0133(12) 0.0053(10) 0.0042(10) 0.0037(11)
C108 0.0108(12) 0.0094(11) 0.0147(12) 0.0056(10) 0.0038(10) 0.0042(10)
C305 0.0239(15) 0.0139(13) 0.0197(14) 0.0088(12) 0.0078(12) 0.0051(12)
C312 0.0090(12) 0.0093(11) 0.0147(12) 0.0064(10) 0.0045(10) 0.0029(10)
C206 0.0220(14) 0.0149(13) 0.0166(13) 0.0074(11) 0.0098(11) 0.0101(12)
C248 0.0175(14) 0.0234(15) 0.0305(16) 0.0198(13) 0.0107(12) 0.0087(12)
C126 0.0134(13) 0.0160(13) 0.0176(13) 0.0053(11) 0.0025(10) 0.0097(11)
C251 0.0162(14) 0.0146(13) 0.0194(14) 0.0043(11) 0.0021(11) 0.0019(12)
C317 0.0113(12) 0.0138(12) 0.0148(13) 0.0035(11) -0.0003(10) 0.0046(11)
C234 0.0154(13) 0.0153(13) 0.0117(12) 0.0046(11) 0.0011(10) 0.0052(11)
C222 0.0204(14) 0.0165(13) 0.0161(13) 0.0057(11) 0.0081(11) 0.0065(12)
C304 0.0176(14) 0.0198(14) 0.0170(13) 0.0091(12) 0.0085(11) 0.0017(12)
C351 0.0264(16) 0.0183(14) 0.0347(17) 0.0150(13) 0.0114(14) 0.0132(13)
C137 0.0147(13) 0.0156(13) 0.0138(12) 0.0065(11) 0.0023(10) 0.0090(11)
C329 0.0181(14) 0.0143(13) 0.0217(14) 0.0093(11) 0.0097(11) 0.0090(11)
C233 0.0152(13) 0.0136(12) 0.0138(12) 0.0070(11) 0.0022(10) 0.0071(11)
C252 0.0177(14) 0.0217(14) 0.0155(13) 0.0084(11) 0.0064(11) 0.0116(12)
C133 0.0079(11) 0.0106(11) 0.0106(11) 0.0055(10) 0.0030(9) 0.0041(10)
C202 0.0137(13) 0.0139(12) 0.0168(13) 0.0084(11) 0.0057(10) 0.0066(11)
C120 0.0128(13) 0.0155(13) 0.0147(13) 0.0048(11) 0.0028(10) 0.0033(11)
C228 0.0110(12) 0.0113(12) 0.0129(12) 0.0060(10) 0.0025(10) 0.0048(10)
C325 0.0121(12) 0.0158(13) 0.0159(13) 0.0076(11) 0.0049(10) 0.0063(11)
C318 0.0187(14) 0.0172(13) 0.0134(12) 0.0076(11) 0.0032(11) 0.0080(12)
C128 0.0110(12) 0.0125(12) 0.0174(13) 0.0076(11) 0.0038(10) 0.0053(10)
C238 0.0312(17) 0.0168(14) 0.0132(13) 0.0019(11) 0.0042(12) 0.0128(13)
C135 0.0151(13) 0.0123(12) 0.0136(12) 0.0036(10) 0.0049(10) 0.0058(11)
C125 0.0183(13) 0.0146(12) 0.0142(12) 0.0074(11) 0.0032(10) 0.0103(11)
C319 0.0141(13) 0.0139(12) 0.0150(12) 0.0079(11) 0.0047(10) 0.0063(11)
C331 0.0201(15) 0.0128(13) 0.0284(15) 0.0085(12) 0.0094(12) 0.0087(12)
C231 0.0288(17) 0.0380(19) 0.0387(19) 0.0248(16) 0.0185(15) 0.0275(16)
C322 0.0131(14) 0.0296(16) 0.0194(14) 0.0152(13) 0.0039(11) 0.0007(12)
C324 0.0118(12) 0.0122(12) 0.0131(12) 0.0069(10) 0.0027(10) 0.0046(10)
C134 0.0122(12) 0.0104(12) 0.0156(12) 0.0063(10) 0.0063(10) 0.0057(10)
C306 0.0159(13) 0.0148(13) 0.0147(13) 0.0066(11) 0.0047(11) 0.0058(11)
C338 0.0176(14) 0.0240(15) 0.0155(13) 0.0104(12) 0.0025(11) 0.0076(12)
C142 0.0163(13) 0.0166(13) 0.0113(12) 0.0045(11) 0.0012(10) 0.0048(11)
C344 0.0269(16) 0.0177(14) 0.0303(17) 0.0090(13) 0.0134(14) 0.0129(13)
C330 0.0174(14) 0.0193(14) 0.0287(16) 0.0148(13) 0.0085(12) 0.0037(12)
C308 0.0114(12) 0.0143(12) 0.0169(13) 0.0092(11) 0.0047(10) 0.0047(11)
C250 0.0147(13) 0.0167(13) 0.0196(13) 0.0125(11) 0.0070(11) 0.0105(11)
C315 0.0136(13) 0.0152(13) 0.0140(12) 0.0065(11) 0.0046(10) 0.0054(11)
C237 0.0098(12) 0.0114(11) 0.0099(11) 0.0056(10) 0.0033(9) 0.0050(10)
C218 0.0209(14) 0.0175(13) 0.0217(14) 0.0113(12) 0.0131(12) 0.0120(12)
C226 0.0157(13) 0.0196(14) 0.0204(14) 0.0091(12) 0.0049(11) 0.0116(12)
C132 0.0075(11) 0.0111(11) 0.0113(11) 0.0055(10) 0.0040(9) 0.0046(10)
C101 0.0114(12) 0.0133(12) 0.0130(12) 0.0084(10) 0.0051(10) 0.0081(10)
C116 0.0091(12) 0.0093(11) 0.0197(13) 0.0071(10) 0.0044(10) 0.0025(10)
C303 0.0166(14) 0.0228(15) 0.0204(14) 0.0097(12) 0.0097(12) 0.0086(12)
C224 0.0120(12) 0.0122(12) 0.0134(12) 0.0064(10) 0.0024(10) 0.0054(10)
C335 0.0133(13) 0.0186(13) 0.0132(12) 0.0076(11) 0.0044(10) 0.0086(11)
C103 0.0227(15) 0.0224(14) 0.0152(13) 0.0094(12) 0.0096(12) 0.0104(13)
C219 0.0156(13) 0.0144(12) 0.0198(13) 0.0098(11) 0.0087(11) 0.0090(11)
C336 0.0131(13) 0.0135(12) 0.0148(12) 0.0083(10) 0.0065(10) 0.0058(11)
C129 0.0174(14) 0.0229(14) 0.0173(13) 0.0138(12) 0.0073(11) 0.0127(12)
C242 0.0216(15) 0.0226(15) 0.0203(14) 0.0105(12) 0.0110(12) 0.0105(13)
C220 0.0106(12) 0.0160(13) 0.0186(13) 0.0088(11) 0.0013(10) 0.0022(11)
C144 0.0200(14) 0.0180(13) 0.0138(12) 0.0093(11) 0.0040(11) 0.0108(12)
C239 0.0170(14) 0.0237(15) 0.0139(13) 0.0062(12) 0.0013(11) 0.0026(12)
C241 0.0217(15) 0.0256(15) 0.0181(14) 0.0107(12) 0.0039(12) 0.0138(13)
C244 0.0309(17) 0.0194(14) 0.0246(15) 0.0109(12) 0.0127(13) 0.0179(14)
C341 0.0258(17) 0.0325(18) 0.042(2) 0.0146(16) 0.0078(15) 0.0216(15)
C207 0.0097(12) 0.0091(11) 0.0093(11) 0.0040(9) 0.0020(9) 0.0047(10)
C153 0.0086(11) 0.0094(11) 0.0110(11) 0.0048(10) 0.0026(9) 0.0029(10)
C343 0.0241(16) 0.0225(15) 0.0179(14) 0.0065(12) 0.0075(12) 0.0117(13)
N01 0.0076(10) 0.0080(10) 0.0143(10) 0.0053(9) 0.0007(8) 0.0028(8)
N02 0.0100(10) 0.0083(10) 0.0097(10) 0.0038(8) 0.0022(8) 0.0044(8)
N03 0.0100(10) 0.0105(10) 0.0109(10) 0.0058(8) 0.0052(8) 0.0054(9)
N04 0.0102(10) 0.0078(10) 0.0099(10) 0.0038(8) 0.0019(8) 0.0047(8)
N05 0.0103(10) 0.0096(10) 0.0127(10) 0.0062(8) 0.0055(8) 0.0048(9)
C255 0.0127(12) 0.0067(11) 0.0143(12) 0.0043(10) 0.0037(10) 0.0033(10)
N07 0.0100(10) 0.0085(10) 0.0122(10) 0.0049(8) 0.0042(8) 0.0028(9)
N08 0.0097(10) 0.0101(10) 0.0121(10) 0.0055(9) 0.0037(8) 0.0037(9)
C355 0.0117(12) 0.0116(12) 0.0162(13) 0.0066(10) 0.0021(10) 0.0047(10)
Si01 0.0135(3) 0.0112(3) 0.0082(3) 0.0044(3) 0.0025(3) 0.0055(3)
Si02 0.0133(3) 0.0107(3) 0.0103(3) 0.0044(3) 0.0053(3) 0.0067(3)
Si03 0.0188(4) 0.0113(3) 0.0147(3) 0.0053(3) 0.0075(3) 0.0084(3)
Si04 0.0122(3) 0.0151(3) 0.0098(3) 0.0047(3) 0.0013(3) 0.0049(3)
Si05 0.0104(4) 0.0206(4) 0.0236(4) 0.0097(3) 0.0040(3) 0.0080(3)
Si06 0.0160(4) 0.0149(4) 0.0174(4) 0.0058(3) 0.0082(3) 0.0086(3)
P01 0.0080(3) 0.0077(3) 0.0103(3) 0.0047(2) 0.0031(2) 0.0039(2)
P02 0.0087(3) 0.0082(3) 0.0093(3) 0.0046(2) 0.0031(2) 0.0041(2)
P03 0.0094(3) 0.0093(3) 0.0100(3) 0.0049(2) 0.0025(2) 0.0029(3)
Ta01 0.00737(5) 0.00636(4) 0.00706(4) 0.00299(4) 0.00204(3) 0.00334(4)
Ta02 0.00784(5) 0.00702(5) 0.00871(5) 0.00346(4) 0.00191(4) 0.00330(4)
Ta03 0.00773(5) 0.00846(5) 0.00997(5) 0.00443(4) 0.00279(4) 0.00351(4)

loop_
_atom_type_symbol
_atom_type_description
_atom_type_scat_dispersion_real
_atom_type_scat_dispersion_imag
_atom_type_scat_source
C C 0.0033 0.0016 'International Tables Vol C Tables 4.2.6.8 and 6.1.1.4'
H H 0.0000 0.0000 'International Tables Vol C Tables 4.2.6.8 and 6.1.1.4'
N N 0.0061 0.0033 'International Tables Vol C Tables 4.2.6.8 and 6.1.1.4'
Si Si 0.0817 0.0704 'International Tables Vol C Tables 4.2.6.8 and 6.1.1.4'
P P 0.1023 0.0942 'International Tables Vol C Tables 4.2.6.8 and 6.1.1.4'
Ta Ta -0.7052 6.5227 'International Tables Vol C Tables 4.2.6.8 and 6.1.1.4'

loop_
_geom_angle_atom_site_label_1
_geom_angle_atom_site_label_2
_geom_angle_atom_site_label_3
_geom_angle
H34A C340 H34B 109.5
H34A C340 H34C 109.5
H34B C340 H34C 109.5
Si05 C340 H34A 109.5
Si05 C340 H34B 109.5
Si05 C340 H34C 109.5
C154 C155 N03 122.1(2)
C154 C155 Ta01 73.96(14)
C154 C155 H155 121.4(19)
N03 C155 Ta01 57.24(12)
N03 C155 H155 115.8(19)
Ta01 C155 H155 138.8(19)
C349 C350 C345 119.1(3)
C349 C350 C351 119.2(3)
C345 C350 C351 121.6(3)
H24A C243 H24B 109.5
H24A C243 H24C 109.5
H24B C243 H24C 109.5
Si03 C243 H24A 109.5
Si03 C243 H24B 109.5
Si03 C243 H24C 109.5
C112 C107 P01 111.38(18)
C108 C107 C112 121.6(2)
C108 C107 P01 126.6(2)
C253 C254 Si03 125.2(2)
C253 C254 Ta02 53.97(13)
C255 C254 C253 117.2(2)
C255 C254 Si03 117.51(19)
C255 C254 Ta02 72.21(15)
Si03 C254 Ta02 153.47(14)
C155 C154 C153 117.3(2)
C155 C154 Si02 118.65(18)
C155 C154 Ta01 72.44(14)
C153 C154 Si02 124.08(19)
C153 C154 Ta01 54.34(12)
Si02 C154 Ta01 148.51(13)
C245 N06 Ta02 153.28(18)
C255 N06 C245 119.0(2)
C255 N06 Ta02 87.72(15)
H14A C143 H14B 109.5
H14A C143 H14C 109.5
H14B C143 H14C 109.5
Si01 C143 H14A 109.5
Si01 C143 H14B 109.5
Si01 C143 H14C 109.5
C150 C149 H149 119.4
C148 C149 H149 119.4
C148 C149 C150 121.3(3)
C302 C301 P03 118.1(2)
C306 C301 C302 119.4(3)
C306 C301 P03 122.2(2)
C112 C111 H111 120.0
C110 C111 H111 120.0
C110 C111 C112 120.0(2)
H31A C313 H31B 109.5
H31A C313 H31C 109.5
H31B C313 H31C 109.5
C309 C313 H31A 109.5
C309 C313 H31B 109.5
C309 C313 H31C 109.5
C345 N09 Ta03 157.25(18)
C355 N09 C345 116.1(2)
C355 N09 Ta03 86.52(15)
C204 C203 H203 120.1
C202 C203 H203 120.1
C202 C203 C204 119.8(3)
C215 C216 H216 118.8
C217 C216 H216 118.8
C217 C216 C215 122.3(3)
C228 C223 C224 120.1(2)
C228 C223 N04 118.6(2)
C224 C223 N04 121.3(2)
C309 C310 H310 118.8
C311 C310 H310 118.8
C311 C310 C309 122.3(3)
C246 C245 N06 117.8(2)
C250 C245 N06 121.6(2)
C250 C245 C246 120.6(2)
H12A C121 H12B 109.5
H12A C121 H12C 109.5
H12B C121 H12C 109.5
C117 C121 H12A 109.5
C117 C121 H12B 109.5
C117 C121 H12C 109.5
H35A C352 H35B 109.5
H35A C352 H35C 109.5
H35B C352 H35C 109.5
C346 C352 H35A 109.5
C346 C352 H35B 109.5
C346 C352 H35C 109.5
C107 C112 N01 119.4(2)
C111 C112 C107 117.1(2)
C111 C112 N01 123.5(2)
C114 C115 C120 121.1(2)
C116 C115 C114 119.0(2)
C116 C115 C120 119.9(2)
H22A C221 H22B 109.5
H22A C221 H22C 109.5
H22B C221 H22C 109.5
C217 C221 H22A 109.5
C217 C221 H22B 109.5
C217 C221 H22C 109.5
C245 C246 C251 122.7(2)
C247 C246 C245 118.7(3)
C247 C246 C251 118.6(3)
H15A C152 H15B 109.5
H15A C152 H15C 109.5
H15B C152 H15C 109.5
C146 C152 H15A 109.5
C146 C152 H15B 109.5
C146 C152 H15C 109.5
C124 C123 N02 121.7(2)
C128 C123 C124 119.3(2)
C128 C123 N02 119.0(2)
H14D C140 H14E 109.5
H14D C140 H14F 109.5
H14E C140 H14F 109.5
Si02 C140 H14D 109.5
Si02 C140 H14E 109.5
Si02 C140 H14F 109.5
C354 C353 Si06 131.7(2)
C354 C353 Ta03 88.61(16)
Si06 C353 Ta03 138.70(15)
H22D C229 H22E 109.5
H22D C229 H22F 109.5
H22E C229 H22F 109.5
C228 C229 H22D 109.5
C228 C229 H22E 109.5
C228 C229 H22F 109.5
C254 C253 Si04 132.44(19)
C254 C253 Ta02 89.30(16)
Si04 C253 Ta02 137.83(15)
H23A C230 H23B 109.5
H23A C230 H23C 109.5
H23B C230 H23C 109.5
C224 C230 H23A 109.5
C224 C230 H23B 109.5
C224 C230 H23C 109.5
H13A C130 H13B 109.5
H13A C130 H13C 109.5
H13B C130 H13C 109.5
C126 C130 H13A 109.5
C126 C130 H13B 109.5
C126 C130 H13C 109.5
C246 C247 H247 119.4
C248 C247 C246 121.1(3)
C248 C247 H247 119.4
C126 C127 H127 118.9
C128 C127 H127 118.9
C128 C127 C126 122.1(3)
H32A C320 H32B 109.5
H32A C320 H32C 109.5
H32B C320 H32C 109.5
C319 C320 H32A 109.5
C319 C320 H32B 109.5
C319 C320 H32C 109.5
C353 C354 Si05 125.4(2)
C353 C354 Ta03 54.38(13)
C355 C354 C353 117.4(2)
C355 C354 Si05 117.2(2)
C355 C354 Ta03 71.93(15)
Si05 C354 Ta03 151.80(14)
C148 C147 H147 119.4
C148 C147 C146 121.2(3)
C146 C147 H147 119.4
C349 C348 H348 120.3
C349 C348 C347 119.3(3)
C347 C348 H348 120.3
H32D C321 H32E 109.5
H32D C321 H32F 109.5
H32E C321 H32F 109.5
C317 C321 H32D 109.5
C317 C321 H32E 109.5
C317 C321 H32F 109.5
H14G C141 H14H 109.5
H14G C141 H14I 109.5
H14H C141 H14I 109.5
Si02 C141 H14G 109.5
Si02 C141 H14H 109.5
Si02 C141 H14I 109.5
H13D C138 H13E 109.5
H13D C138 H13F 109.5
H13E C138 H13F 109.5
C135 C138 H13D 109.5
C135 C138 H13E 109.5
C135 C138 H13F 109.5
H15D C151 H15E 109.5
H15D C151 H15F 109.5
H15E C151 H15F 109.5
C150 C151 H15D 109.5
C150 C151 H15E 109.5
C150 C151 H15F 109.5
C228 C227 H227 119.1
C228 C227 C226 121.8(3)
C226 C227 H227 119.1
C333 C332 C337 117.2(2)
C333 C332 N07 123.4(2)
C337 C332 N07 119.4(2)
C118 C117 C121 121.2(3)
C116 C117 C121 121.0(3)
C116 C117 C118 117.7(2)
H13G C139 H13H 109.5
H13G C139 H13I 109.5
H13H C139 H13I 109.5
Si02 C139 H13G 109.5
Si02 C139 H13H 109.5
Si02 C139 H13I 109.5
H11A C113 H11B 109.5
H11A C113 H11C 109.5
H11B C113 H11C 109.5
C109 C113 H11A 109.5
C109 C113 H11B 109.5
C109 C113 H11C 109.5
C233 C232 C237 117.5(2)
C233 C232 N04 123.6(2)
C237 C232 N04 118.9(2)
H24D C240 H24E 109.5
H24D C240 H24F 109.5
H24E C240 H24F 109.5
Si04 C240 H24D 109.5
Si04 C240 H24E 109.5
Si04 C240 H24F 109.5
C332 C333 H333 119.7
C334 C333 C332 120.6(3)
C334 C333 H333 119.7
C210 C211 H211 119.7
C210 C211 C212 120.5(3)
C212 C211 H211 119.7
C332 C337 P03 110.68(19)
C336 C337 C332 121.8(2)
C336 C337 P03 127.4(2)
C115 C114 C119 119.9(2)
C115 C114 N01 120.9(2)
C119 C114 N01 119.2(2)
C114 C119 C122 121.0(2)
C118 C119 C114 118.7(2)
C118 C119 C122 120.3(2)
C204 C205 H205 120.0
C204 C205 C206 120.0(3)
C206 C205 H205 120.0
C150 C145 N03 118.3(2)
C146 C145 C150 120.4(3)
C146 C145 N03 121.3(3)
C216 C215 C214 118.6(3)
C216 C215 C220 120.0(2)
C214 C215 C220 121.3(2)
C327 C326 C325 117.9(3)
C327 C326 C330 121.3(3)
C325 C326 C330 120.7(3)
C216 C217 C221 121.2(3)
C218 C217 C216 117.8(3)
C218 C217 C221 121.0(3)
H33A C339 H33B 109.5
H33A C339 H33C 109.5
H33B C339 H33C 109.5
Si05 C339 H33A 109.5
Si05 C339 H33B 109.5
Si05 C339 H33C 109.5
C211 C210 H210 118.8
C211 C210 C209 122.3(2)
C209 C210 H210 118.8
C310 C309 C313 121.0(3)
C308 C309 C313 121.5(3)
C308 C309 C310 117.6(2)
C319 C314 N08 121.2(2)
C315 C314 C319 119.6(2)
C315 C314 N08 119.2(2)
C350 C349 H349 119.2
C348 C349 C350 121.6(3)
C348 C349 H349 119.2
C110 C109 C113 121.9(2)
C110 C109 C108 117.1(2)
C108 C109 C113 121.0(3)
C312 C307 P03 114.09(19)
C308 C307 C312 121.0(2)
C308 C307 P03 124.9(2)
C209 C208 H208 119.5
C207 C208 H208 119.5
C207 C208 C209 121.0(2)
C226 C225 H225 118.8
C226 C225 C224 122.5(3)
C224 C225 H225 118.8
H34D C342 H34E 109.5
H34D C342 H34F 109.5
H34E C342 H34F 109.5
Si06 C342 H34D 109.5
Si06 C342 H34E 109.5
Si06 C342 H34F 109.5
C350 C345 N09 118.2(2)
C346 C345 C350 119.6(3)
C346 C345 N09 122.2(2)
C326 C327 H327 118.9
C326 C327 C328 122.3(3)
C328 C327 H327 118.9
C101 C102 H102 119.7
C103 C102 H102 119.7
C103 C102 C101 120.5(3)
C119 C122 H12D 109.5
C119 C122 H12E 109.5
C119 C122 H12F 109.5
H12D C122 H12E 109.5
H12D C122 H12F 109.5
H12E C122 H12F 109.5
C301 C302 H302 119.7
C303 C302 C301 120.6(3)
C303 C302 H302 119.7
C149 C150 C151 119.6(3)
C149 C150 C145 118.4(3)
C145 C150 C151 122.0(3)
C137 C136 H136 119.0
C137 C136 C135 121.9(2)
C135 C136 H136 119.0
C235 C236 H236 119.4
C235 C236 C237 121.3(2)
C237 C236 H236 119.4
C348 C347 H347 119.2
C348 C347 C346 121.7(3)
C346 C347 H347 119.2
C317 C316 H316 118.8
C317 C316 C315 122.4(3)
C315 C316 H316 118.8
H13J C131 H13K 109.5
H13J C131 H13L 109.5
H13K C131 H13L 109.5
C128 C131 H13J 109.5
C128 C131 H13K 109.5
C128 C131 H13L 109.5
C328 C323 N07 120.6(2)
C324 C323 C328 120.6(2)
C324 C323 N07 118.6(2)
C236 C235 C234 117.7(2)
C236 C235 C238 121.6(3)
C234 C235 C238 120.7(2)
C111 C110 H110 118.6
C109 C110 C111 122.9(2)
C109 C110 H110 118.6
C106 C105 H105 119.9
C104 C105 H105 119.9
C104 C105 C106 120.2(3)
C105 C106 H106 119.9
C105 C106 C101 120.3(3)
C101 C106 H106 119.9
C215 C214 N05 120.6(2)
C219 C214 C215 120.4(2)
C219 C214 N05 118.9(2)
C206 C201 P02 120.0(2)
C202 C201 C206 118.8(2)
C202 C201 P02 121.2(2)
C149 C148 H148 120.0
C147 C148 C149 119.9(3)
C147 C148 H148 120.0
C345 C346 C352 123.8(3)
C345 C346 C347 118.6(3)
C347 C346 C352 117.5(3)
C105 C104 H104 120.1
C105 C104 C103 119.8(3)
C103 C104 H104 120.1
H21A C213 H21B 109.5
H21A C213 H21C 109.5
H21B C213 H21C 109.5
C209 C213 H21A 109.5
C209 C213 H21B 109.5
C209 C213 H21C 109.5
C333 C334 H334 118.8
C333 C334 C335 122.3(3)
C335 C334 H334 118.8
C211 C212 C207 117.1(2)
C211 C212 N05 123.7(2)
C207 C212 N05 119.2(2)
C248 C249 H249 119.1
C248 C249 C250 121.9(3)
C250 C249 H249 119.1
C123 C124 C129 122.4(2)
C125 C124 C123 119.2(2)
C125 C124 C129 118.3(2)
C147 C146 C152 117.8(3)
C147 C146 C145 118.8(3)
C145 C146 C152 123.4(3)
C203 C204 H204 119.9
C205 C204 C203 120.2(3)
C205 C204 H204 119.9
C117 C118 C119 122.3(2)
C117 C118 H118 118.9
C119 C118 H118 118.9
C210 C209 C213 121.5(2)
C208 C209 C210 117.2(2)
C208 C209 C213 121.3(3)
C327 C328 C323 118.3(2)
C327 C328 C331 120.8(2)
C323 C328 C331 120.8(2)
C310 C311 H311 119.9
C310 C311 C312 120.3(2)
C312 C311 H311 119.9
C107 C108 C109 121.0(2)
C107 C108 H108 119.5
C109 C108 H108 119.5
C304 C305 H305 120.1
C304 C305 C306 119.7(3)
C306 C305 H305 120.1
C307 C312 N08 119.3(2)
C311 C312 C307 117.6(2)
C311 C312 N08 123.1(2)
C205 C206 C201 120.4(3)
C205 C206 H206 119.8
C201 C206 H206 119.8
C247 C248 H248 120.2
C249 C248 C247 119.6(3)
C249 C248 H248 120.2
C127 C126 C130 121.4(3)
C125 C126 C130 121.1(3)
C125 C126 C127 117.4(2)
C246 C251 H25A 109.5
C246 C251 H25B 109.5
C246 C251 H25C 109.5
H25A C251 H25B 109.5
H25A C251 H25C 109.5
H25B C251 H25C 109.5
C316 C317 C321 120.7(3)
C316 C317 C318 117.6(2)
C318 C317 C321 121.6(3)
C235 C234 H234 118.9
C233 C234 C235 122.2(2)
C233 C234 H234 118.9
H22G C222 H22H 109.5
H22G C222 H22I 109.5
H22H C222 H22I 109.5
C219 C222 H22G 109.5
C219 C222 H22H 109.5
C219 C222 H22I 109.5
C305 C304 H304 119.7
C303 C304 C305 120.6(3)
C303 C304 H304 119.7
C350 C351 H35D 109.5
C350 C351 H35E 109.5
C350 C351 H35F 109.5
H35D C351 H35E 109.5
H35D C351 H35F 109.5
H35E C351 H35F 109.5
C136 C137 H137 119.6
C136 C137 C132 120.8(2)
C132 C137 H137 119.6
H32G C329 H32H 109.5
H32G C329 H32I 109.5
H32H C329 H32I 109.5
C324 C329 H32G 109.5
C324 C329 H32H 109.5
C324 C329 H32I 109.5
C232 C233 H233 120.0
C234 C233 C232 120.1(2)
C234 C233 H233 120.0
H25D C252 H25E 109.5
H25D C252 H25F 109.5
H25E C252 H25F 109.5
C250 C252 H25D 109.5
C250 C252 H25E 109.5
C250 C252 H25F 109.5
C134 C133 C132 120.6(2)
C134 C133 P01 124.76(19)
C132 C133 P01 114.62(18)
C203 C202 C201 120.7(3)
C203 C202 H202 119.6
C201 C202 H202 119.6
C115 C120 H12G 109.5
C115 C120 H12H 109.5
C115 C120 H12I 109.5
H12G C120 H12H 109.5
H12G C120 H12I 109.5
H12H C120 H12I 109.5
C223 C228 C229 120.3(2)
C227 C228 C223 119.4(2)
C227 C228 C229 120.3(2)
C326 C325 H325 119.1
C324 C325 C326 121.8(3)
C324 C325 H325 119.1
C317 C318 H318 119.0
C317 C318 C319 122.1(3)
C319 C318 H318 119.0
C123 C128 C131 120.8(2)
C127 C128 C123 119.5(2)
C127 C128 C131 119.7(3)
C235 C238 H23D 109.5
C235 C238 H23E 109.5
C235 C238 H23F 109.5
H23D C238 H23E 109.5
H23D C238 H23F 109.5
H23E C238 H23F 109.5
C136 C135 C138 120.4(3)
C134 C135 C138 121.9(3)
C134 C135 C136 117.8(2)
C124 C125 H125 118.8
C126 C125 C124 122.4(3)
C126 C125 H125 118.8
C314 C319 C320 121.4(2)
C318 C319 C320 119.5(2)
C318 C319 C314 119.1(3)
C328 C331 H33D 109.5
C328 C331 H33E 109.5
C328 C331 H33F 109.5
H33D C331 H33E 109.5
H33D C331 H33F 109.5
H33E C331 H33F 109.5
H23G C231 H23H 109.5
H23G C231 H23I 109.5
H23H C231 H23I 109.5
C226 C231 H23G 109.5
C226 C231 H23H 109.5
C226 C231 H23I 109.5
H32J C322 H32K 109.5
H32J C322 H32L 109.5
H32K C322 H32L 109.5
C315 C322 H32J 109.5
C315 C322 H32K 109.5
C315 C322 H32L 109.5
C323 C324 C329 120.7(2)
C325 C324 C323 119.0(2)
C325 C324 C329 120.3(2)
C133 C134 H134 119.4
C135 C134 C133 121.2(2)
C135 C134 H134 119.4
C301 C306 C305 120.2(3)
C301 C306 H306 119.9
C305 C306 H306 119.9
H33G C338 H33H 109.5
H33G C338 H33I 109.5
H33H C338 H33I 109.5
C335 C338 H33G 109.5
C335 C338 H33H 109.5
C335 C338 H33I 109.5
H14J C142 H14K 109.5
H14J C142 H14L 109.5
H14K C142 H14L 109.5
Si01 C142 H14J 109.5
Si01 C142 H14K 109.5
Si01 C142 H14L 109.5
H34G C344 H34H 109.5
H34G C344 H34I 109.5
H34H C344 H34I 109.5
Si06 C344 H34G 109.5
Si06 C344 H34H 109.5
Si06 C344 H34I 109.5
C326 C330 H33J 109.5
C326 C330 H33K 109.5
C326 C330 H33L 109.5
H33J C330 H33K 109.5
H33J C330 H33L 109.5
H33K C330 H33L 109.5
C309 C308 C307 121.0(3)
C309 C308 H308 119.5
C307 C308 H308 119.5
C245 C250 C252 123.9(2)
C249 C250 C245 118.0(3)
C249 C250 C252 118.1(3)
C314 C315 C322 120.8(2)
C316 C315 C314 119.2(3)
C316 C315 C322 120.0(3)
C232 C237 P02 115.26(18)
C236 C237 C232 120.6(2)
C236 C237 P02 124.10(19)
C217 C218 H218 119.0
C217 C218 C219 121.9(3)
C219 C218 H218 119.0
C227 C226 C231 120.8(3)
C225 C226 C227 117.7(2)
C225 C226 C231 121.5(3)
C137 C132 C133 117.4(2)
C137 C132 N02 123.2(2)
C133 C132 N02 119.3(2)
C102 C101 P01 119.1(2)
C106 C101 C102 119.3(2)
C106 C101 P01 121.6(2)
C115 C116 H116 118.9
C117 C116 C115 122.2(2)
C117 C116 H116 118.9
C302 C303 H303 120.2
C304 C303 C302 119.6(3)
C304 C303 H303 120.2
C223 C224 C230 121.9(2)
C225 C224 C223 118.6(3)
C225 C224 C230 119.5(2)
C334 C335 C338 120.9(2)
C334 C335 C336 117.4(2)
C336 C335 C338 121.7(3)
C102 C103 C104 119.9(3)
C102 C103 H103 120.0
C104 C103 H103 120.0
C214 C219 C222 121.4(2)
C218 C219 C214 118.8(3)
C218 C219 C222 119.8(3)
C337 C336 C335 120.7(2)
C337 C336 H336 119.7
C335 C336 H336 119.7
C124 C129 H12J 109.5
C124 C129 H12K 109.5
C124 C129 H12L 109.5
H12J C129 H12K 109.5
H12J C129 H12L 109.5
H12K C129 H12L 109.5
H24G C242 H24H 109.5
H24G C242 H24I 109.5
H24H C242 H24I 109.5
Si03 C242 H24G 109.5
Si03 C242 H24H 109.5
Si03 C242 H24I 109.5
C215 C220 H22J 109.5
C215 C220 H22K 109.5
C215 C220 H22L 109.5
H22J C220 H22K 109.5
H22J C220 H22L 109.5
H22K C220 H22L 109.5
H14M C144 H14N 109.5
H14M C144 H14O 109.5
H14N C144 H14O 109.5
Si01 C144 H14M 109.5
Si01 C144 H14N 109.5
Si01 C144 H14O 109.5
H23J C239 H23K 109.5
H23J C239 H23L 109.5
H23K C239 H23L 109.5
Si04 C239 H23J 109.5
Si04 C239 H23K 109.5
Si04 C239 H23L 109.5
H24J C241 H24K 109.5
H24J C241 H24L 109.5
H24K C241 H24L 109.5
Si04 C241 H24J 109.5
Si04 C241 H24K 109.5
Si04 C241 H24L 109.5
H24M C244 H24N 109.5
H24M C244 H24O 109.5
H24N C244 H24O 109.5
Si03 C244 H24M 109.5
Si03 C244 H24N 109.5
Si03 C244 H24O 109.5
H34J C341 H34K 109.5
H34J C341 H34L 109.5
H34K C341 H34L 109.5
Si05 C341 H34J 109.5
Si05 C341 H34K 109.5
Si05 C341 H34L 109.5
C208 C207 C212 121.7(2)
C208 C207 P02 126.1(2)
C212 C207 P02 111.99(18)
C154 C153 Si01 130.57(18)
C154 C153 Ta01 88.40(15)
Si01 C153 Ta01 139.82(14)
H34M C343 H34N 109.5
H34M C343 H34O 109.5
H34N C343 H34O 109.5
Si06 C343 H34M 109.5
Si06 C343 H34N 109.5
Si06 C343 H34O 109.5
C112 N01 C114 112.2(2)
C112 N01 Ta01 128.08(17)
C114 N01 Ta01 119.66(15)
C123 N02 Ta01 134.87(16)
C132 N02 C123 114.3(2)
C132 N02 Ta01 110.77(15)
C155 N03 C145 118.6(2)
C155 N03 Ta01 87.12(15)
C145 N03 Ta01 153.47(17)
C223 N04 Ta02 133.17(16)
C232 N04 C223 115.2(2)
C232 N04 Ta02 111.63(16)
C214 N05 Ta02 119.16(16)
C212 N05 C214 111.8(2)
C212 N05 Ta02 128.98(17)
C254 C255 N06 121.9(2)
C254 C255 Ta02 74.27(15)
C254 C255 H255 118.7(19)
N06 C255 Ta02 56.66(12)
N06 C255 H255 118.9(19)
Ta02 C255 H255 140.8(19)
C332 N07 C323 110.9(2)
C332 N07 Ta03 129.30(17)
C323 N07 Ta03 119.74(16)
C314 N08 Ta03 132.39(17)
C312 N08 C314 113.8(2)
C312 N08 Ta03 113.85(16)
N09 C355 Ta03 57.63(13)
N09 C355 H355 115.0(18)
C354 C355 N09 122.3(2)
C354 C355 Ta03 74.33(16)
C354 C355 H355 122.1(18)
Ta03 C355 H355 138.0(18)
C142 Si01 C143 107.33(13)
C144 Si01 C143 106.37(13)
C144 Si01 C142 107.53(13)
C153 Si01 C143 116.34(12)
C153 Si01 C142 109.05(12)
C153 Si01 C144 109.87(12)
C154 Si02 C140 105.65(12)
C141 Si02 C154 111.41(12)
C141 Si02 C140 108.47(13)
C141 Si02 C139 108.31(14)
C139 Si02 C154 112.77(13)
C139 Si02 C140 110.14(14)
C243 Si03 C254 105.92(13)
C242 Si03 C243 108.53(14)
C242 Si03 C254 116.02(13)
C244 Si03 C243 108.50(14)
C244 Si03 C254 110.19(13)
C244 Si03 C242 107.47(15)
C253 Si04 C240 114.65(13)
C253 Si04 C239 109.42(13)
C253 Si04 C241 110.78(13)
C240 Si04 C239 109.08(14)
C241 Si04 C240 106.60(14)
C241 Si04 C239 105.92(15)
C340 Si05 C354 113.39(14)
C340 Si05 C339 109.43(16)
C340 Si05 C341 109.38(16)
C339 Si05 C354 110.87(14)
C339 Si05 C341 106.87(17)
C341 Si05 C354 106.66(14)
C353 Si06 C342 116.50(13)
C353 Si06 C344 109.10(14)
C353 Si06 C343 110.91(13)
C344 Si06 C342 106.58(14)
C344 Si06 C343 106.39(15)
C343 Si06 C342 106.83(15)
C107 P01 C133 108.49(12)
C107 P01 C101 108.47(12)
C107 P01 Ta01 103.94(9)
C133 P01 Ta01 88.73(8)
C101 P01 C133 108.12(12)
C101 P01 Ta01 135.73(8)
C201 P02 Ta02 140.04(8)
C237 P02 C201 106.85(12)
C237 P02 Ta02 87.60(8)
C207 P02 C201 107.15(12)
C207 P02 C237 106.82(12)
C207 P02 Ta02 103.62(9)
C301 P03 Ta03 131.84(9)
C337 P03 C301 111.18(12)
C337 P03 C307 107.07(12)
C337 P03 Ta03 104.91(9)
C307 P03 C301 106.58(12)
C307 P03 Ta03 91.61(9)
C155 Ta01 C154 33.60(8)
C155 Ta01 P01 155.67(6)
C154 Ta01 P01 125.09(6)
C153 Ta01 C155 67.13(9)
C153 Ta01 C154 37.26(9)
C153 Ta01 N01 113.92(9)
C153 Ta01 N02 115.92(9)
C153 Ta01 N03 89.69(10)
C153 Ta01 P01 98.92(8)
N01 Ta01 C155 130.94(9)
N01 Ta01 C154 141.61(8)
N01 Ta01 P01 72.36(6)
N02 Ta01 C155 91.57(8)
N02 Ta01 C154 94.30(8)
N02 Ta01 N01 124.03(8)
N02 Ta01 P01 76.37(6)
N03 Ta01 C155 35.64(8)
N03 Ta01 C154 66.12(9)
N03 Ta01 N01 97.28(9)
N03 Ta01 N02 106.71(8)
N03 Ta01 P01 168.54(6)
C254 Ta02 P02 124.72(7)
N06 Ta02 C254 65.99(9)
N06 Ta02 N04 106.99(9)
N06 Ta02 N05 97.64(9)
N06 Ta02 C255 35.62(9)
N06 Ta02 P02 169.00(6)
C253 Ta02 C254 36.73(10)
C253 Ta02 N06 89.57(10)
C253 Ta02 N04 114.73(10)
C253 Ta02 N05 114.36(10)
C253 Ta02 C255 66.72(10)
C253 Ta02 P02 98.64(8)
N04 Ta02 C254 93.95(8)
N04 Ta02 N05 124.49(8)
N04 Ta02 C255 91.51(8)
N04 Ta02 P02 76.26(6)
N05 Ta02 C254 141.52(9)
N05 Ta02 C255 131.22(9)
N05 Ta02 P02 72.35(6)
C255 Ta02 C254 33.52(9)
C255 Ta02 P02 155.28(7)
N09 Ta03 C354 66.26(9)
N09 Ta03 N07 97.86(9)
N09 Ta03 N08 108.13(9)
N09 Ta03 C355 35.85(9)
N09 Ta03 P03 169.20(6)
C353 Ta03 N09 89.83(10)
C353 Ta03 C354 37.01(10)
C353 Ta03 N07 113.78(10)
C353 Ta03 N08 115.76(10)
C353 Ta03 C355 67.24(10)
C353 Ta03 P03 97.88(8)
C354 Ta03 P03 124.14(7)
N07 Ta03 C354 141.55(9)
N07 Ta03 N08 123.24(8)
N07 Ta03 C355 131.73(9)
N07 Ta03 P03 72.13(6)
N08 Ta03 C354 95.20(9)
N08 Ta03 C355 92.60(9)
N08 Ta03 P03 75.34(6)
C355 Ta03 C354 33.74(9)
C355 Ta03 P03 154.90(7)

loop_
_geom_bond_atom_site_label_1
_geom_bond_atom_site_label_2
_geom_bond_distance
C340 H34A 0.9800
C340 H34B 0.9800
C340 H34C 0.9800
C340 Si05 1.867(3)
C155 C154 1.400(4)
C155 N03 1.407(3)
C155 Ta01 2.412(3)
C155 H155 0.92(3)
C350 C349 1.397(4)
C350 C345 1.418(4)
C350 C351 1.512(4)
C243 H24A 0.9800
C243 H24B 0.9800
C243 H24C 0.9800
C243 Si03 1.879(3)
C107 C112 1.414(4)
C107 C108 1.393(3)
C107 P01 1.786(3)
C254 C253 1.462(4)
C254 C255 1.402(4)
C254 Si03 1.885(3)
C254 Ta02 2.445(3)
C154 C153 1.472(3)
C154 Si02 1.879(3)
C154 Ta01 2.431(2)
N06 C245 1.429(3)
N06 C255 1.410(3)
N06 Ta02 2.022(2)
C143 H14A 0.9800
C143 H14B 0.9800
C143 H14C 0.9800
C143 Si01 1.885(3)
C149 H149 0.9500
C149 C150 1.402(4)
C149 C148 1.387(5)
C301 C302 1.395(4)
C301 C306 1.392(4)
C301 P03 1.816(3)
C111 H111 0.9500
C111 C112 1.405(4)
C111 C110 1.397(4)
C313 H31A 0.9800
C313 H31B 0.9800
C313 H31C 0.9800
C313 C309 1.509(4)
N09 C345 1.433(3)
N09 C355 1.412(3)
N09 Ta03 2.036(2)
C203 H203 0.9500
C203 C204 1.391(4)
C203 C202 1.389(4)
C216 H216 0.9500
C216 C215 1.397(4)
C216 C217 1.392(4)
C223 C228 1.401(4)
C223 C224 1.408(4)
C223 N04 1.443(3)
C310 H310 0.9500
C310 C309 1.403(4)
C310 C311 1.386(4)
C245 C246 1.417(4)
C245 C250 1.408(4)
C121 H12A 0.9800
C121 H12B 0.9800
C121 H12C 0.9800
C121 C117 1.509(4)
C352 H35A 0.9800
C352 H35B 0.9800
C352 H35C 0.9800
C352 C346 1.506(4)
C112 N01 1.417(3)
C115 C114 1.406(4)
C115 C120 1.511(4)
C115 C116 1.397(4)
C221 H22A 0.9800
C221 H22B 0.9800
C221 H22C 0.9800
C221 C217 1.510(4)
C246 C247 1.395(4)
C246 C251 1.513(4)
C152 H15A 0.9800
C152 H15B 0.9800
C152 H15C 0.9800
C152 C146 1.505(4)
C123 C124 1.408(4)
C123 C128 1.406(4)
C123 N02 1.449(3)
C140 H14D 0.9800
C140 H14E 0.9800
C140 H14F 0.9800
C140 Si02 1.884(3)
C353 C354 1.467(4)
C353 Si06 1.857(3)
C353 Ta03 1.981(3)
C229 H22D 0.9800
C229 H22E 0.9800
C229 H22F 0.9800
C229 C228 1.514(4)
C253 Si04 1.845(3)
C253 Ta02 1.977(3)
C230 H23A 0.9800
C230 H23B 0.9800
C230 H23C 0.9800
C230 C224 1.506(4)
C130 H13A 0.9800
C130 H13B 0.9800
C130 H13C 0.9800
C130 C126 1.509(4)
C247 H247 0.9500
C247 C248 1.383(4)
C127 H127 0.9500
C127 C126 1.394(4)
C127 C128 1.394(4)
C320 H32A 0.9800
C320 H32B 0.9800
C320 H32C 0.9800
C320 C319 1.504(4)
C354 C355 1.406(4)
C354 Si05 1.887(3)
C354 Ta03 2.437(3)
C147 H147 0.9500
C147 C148 1.379(5)
C147 C146 1.401(4)
C348 H348 0.9500
C348 C349 1.373(5)
C348 C347 1.380(5)
C321 H32D 0.9800
C321 H32E 0.9800
C321 H32F 0.9800
C321 C317 1.509(4)
C141 H14G 0.9800
C141 H14H 0.9800
C141 H14I 0.9800
C141 Si02 1.867(3)
C138 H13D 0.9800
C138 H13E 0.9800
C138 H13F 0.9800
C138 C135 1.511(4)
C151 H15D 0.9800
C151 H15E 0.9800
C151 H15F 0.9800
C151 C150 1.508(4)
C227 H227 0.9500
C227 C228 1.392(4)
C227 C226 1.398(4)
C332 C333 1.401(4)
C332 C337 1.409(4)
C332 N07 1.426(3)
C117 C118 1.395(4)
C117 C116 1.391(4)
C139 H13G 0.9800
C139 H13H 0.9800
C139 H13I 0.9800
C139 Si02 1.873(3)
C113 H11A 0.9800
C113 H11B 0.9800
C113 H11C 0.9800
C113 C109 1.507(4)
C232 C233 1.413(4)
C232 C237 1.414(3)
C232 N04 1.417(3)
C240 H24D 0.9800
C240 H24E 0.9800
C240 H24F 0.9800
C240 Si04 1.880(3)
C333 H333 0.9500
C333 C334 1.393(4)
C211 H211 0.9500
C211 C210 1.391(4)
C211 C212 1.407(4)
C337 C336 1.396(4)
C337 P03 1.792(3)
C114 C119 1.411(4)
C114 N01 1.454(3)
C119 C122 1.507(4)
C119 C118 1.397(4)
C205 H205 0.9500
C205 C204 1.387(5)
C205 C206 1.393(4)
C145 C150 1.417(4)
C145 C146 1.411(4)
C145 N03 1.420(3)
C215 C214 1.402(4)
C215 C220 1.514(4)
C326 C327 1.388(4)
C326 C325 1.394(4)
C326 C330 1.509(4)
C217 C218 1.392(4)
C339 H33A 0.9800
C339 H33B 0.9800
C339 H33C 0.9800
C339 Si05 1.872(3)
C210 H210 0.9500
C210 C209 1.403(4)
C309 C308 1.392(4)
C314 C319 1.413(4)
C314 C315 1.406(4)
C314 N08 1.449(3)
C349 H349 0.9500
C109 C110 1.390(4)
C109 C108 1.401(4)
C307 C312 1.414(4)
C307 C308 1.399(4)
C307 P03 1.809(3)
C208 H208 0.9500
C208 C209 1.396(4)
C208 C207 1.395(3)
C225 H225 0.9500
C225 C226 1.390(4)
C225 C224 1.395(4)
C342 H34D 0.9800
C342 H34E 0.9800
C342 H34F 0.9800
C342 Si06 1.892(3)
C345 C346 1.406(4)
C327 H327 0.9500
C327 C328 1.399(4)
C102 H102 0.9500
C102 C101 1.398(4)
C102 C103 1.391(4)
C122 H12D 0.9800
C122 H12E 0.9800
C122 H12F 0.9800
C302 H302 0.9500
C302 C303 1.390(4)
C136 H136 0.9500
C136 C137 1.386(4)
C136 C135 1.402(4)
C236 H236 0.9500
C236 C235 1.385(4)
C236 C237 1.401(3)
C347 H347 0.9500
C347 C346 1.409(4)
C316 H316 0.9500
C316 C317 1.390(4)
C316 C315 1.397(4)
C131 H13J 0.9800
C131 H13K 0.9800
C131 H13L 0.9800
C131 C128 1.504(4)
C323 C328 1.403(4)
C323 C324 1.401(4)
C323 N07 1.458(3)
C235 C234 1.402(4)
C235 C238 1.509(4)
C110 H110 0.9500
C105 H105 0.9500
C105 C106 1.394(4)
C105 C104 1.392(4)
C106 H106 0.9500
C106 C101 1.396(4)
C214 C219 1.402(4)
C214 N05 1.459(3)
C201 C206 1.401(4)
C201 C202 1.399(4)
C201 P02 1.822(3)
C148 H148 0.9500
C104 H104 0.9500
C104 C103 1.395(4)
C213 H21A 0.9800
C213 H21B 0.9800
C213 H21C 0.9800
C213 C209 1.507(4)
C334 H334 0.9500
C334 C335 1.398(4)
C212 C207 1.409(4)
C212 N05 1.416(3)
C249 H249 0.9500
C249 C248 1.381(4)
C249 C250 1.399(4)
C124 C125 1.396(4)
C124 C129 1.509(4)
C204 H204 0.9500
C118 H118 0.9500
C328 C331 1.497(4)
C311 H311 0.9500
C311 C312 1.406(4)
C108 H108 0.9500
C305 H305 0.9500
C305 C304 1.388(4)
C305 C306 1.396(4)
C312 N08 1.424(3)
C206 H206 0.9500
C248 H248 0.9500
C126 C125 1.389(4)
C251 H25A 0.9800
C251 H25B 0.9800
C251 H25C 0.9800
C317 C318 1.398(4)
C234 H234 0.9500
C234 C233 1.386(4)
C222 H22G 0.9800
C222 H22H 0.9800
C222 H22I 0.9800
C222 C219 1.511(4)
C304 H304 0.9500
C304 C303 1.387(4)
C351 H35D 0.9800
C351 H35E 0.9800
C351 H35F 0.9800
C137 H137 0.9500
C137 C132 1.408(4)
C329 H32G 0.9800
C329 H32H 0.9800
C329 H32I 0.9800
C329 C324 1.516(4)
C233 H233 0.9500
C252 H25D 0.9800
C252 H25E 0.9800
C252 H25F 0.9800
C252 C250 1.509(4)
C133 C134 1.405(3)
C133 C132 1.419(3)
C133 P01 1.820(3)
C202 H202 0.9500
C120 H12G 0.9800
C120 H12H 0.9800
C120 H12I 0.9800
C325 H325 0.9500
C325 C324 1.392(4)
C318 H318 0.9500
C318 C319 1.401(4)
C238 H23D 0.9800
C238 H23E 0.9800
C238 H23F 0.9800
C135 C134 1.393(4)
C125 H125 0.9500
C331 H33D 0.9800
C331 H33E 0.9800
C331 H33F 0.9800
C231 H23G 0.9800
C231 H23H 0.9800
C231 H23I 0.9800
C231 C226 1.507(4)
C322 H32J 0.9800
C322 H32K 0.9800
C322 H32L 0.9800
C322 C315 1.501(4)
C134 H134 0.9500
C306 H306 0.9500
C338 H33G 0.9800
C338 H33H 0.9800
C338 H33I 0.9800
C338 C335 1.517(4)
C142 H14J 0.9800
C142 H14K 0.9800
C142 H14L 0.9800
C142 Si01 1.884(3)
C344 H34G 0.9800
C344 H34H 0.9800
C344 H34I 0.9800
C344 Si06 1.876(3)
C330 H33J 0.9800
C330 H33K 0.9800
C330 H33L 0.9800
C308 H308 0.9500
C237 P02 1.819(3)
C218 H218 0.9500
C218 C219 1.401(4)
C132 N02 1.422(3)
C101 P01 1.818(3)
C116 H116 0.9500
C303 H303 0.9500
C335 C336 1.398(4)
C103 H103 0.9500
C336 H336 0.9500
C129 H12J 0.9800
C129 H12K 0.9800
C129 H12L 0.9800
C242 H24G 0.9800
C242 H24H 0.9800
C242 H24I 0.9800
C242 Si03 1.869(3)
C220 H22J 0.9800
C220 H22K 0.9800
C220 H22L 0.9800
C144 H14M 0.9800
C144 H14N 0.9800
C144 H14O 0.9800
C144 Si01 1.872(3)
C239 H23J 0.9800
C239 H23K 0.9800
C239 H23L 0.9800
C239 Si04 1.882(3)
C241 H24J 0.9800
C241 H24K 0.9800
C241 H24L 0.9800
C241 Si04 1.876(3)
C244 H24M 0.9800
C244 H24N 0.9800
C244 H24O 0.9800
C244 Si03 1.865(3)
C341 H34J 0.9800
C341 H34K 0.9800
C341 H34L 0.9800
C341 Si05 1.878(3)
C207 P02 1.787(3)
C153 Si01 1.849(3)
C153 Ta01 1.976(3)
C343 H34M 0.9800
C343 H34N 0.9800
C343 H34O 0.9800
C343 Si06 1.879(3)
N01 Ta01 2.112(2)
N02 Ta01 2.084(2)
N03 Ta01 2.031(2)
N04 Ta02 2.078(2)
N05 Ta02 2.103(2)
C255 Ta02 2.418(3)
C255 H255 0.96(3)
N07 Ta03 2.092(2)
N08 Ta03 2.099(2)
C355 Ta03 2.406(3)
C355 H355 0.99(3)
P01 Ta01 2.5781(9)
P02 Ta02 2.5951(9)
P03 Ta03 2.5764(8)

loop_
_geom_torsion_atom_site_label_1
_geom_torsion_atom_site_label_2
_geom_torsion_atom_site_label_3
_geom_torsion_atom_site_label_4
_geom_torsion
C155 C154 C153 Si01 -131.1(2)
C155 C154 C153 Ta01 38.0(2)
C155 C154 Si02 C140 99.0(2)
C155 C154 Si02 C141 -18.6(2)
C155 C154 Si02 C139 -140.6(2)
C350 C345 C346 C352 178.9(3)
C350 C345 C346 C347 1.0(4)
C107 C112 N01 C114 163.7(2)
C107 C112 N01 Ta01 -19.0(3)
C254 C253 Si04 C240 63.3(3)
C254 C253 Si04 C239 -59.6(3)
C254 C253 Si04 C241 -176.0(3)
C154 C155 N03 C145 149.2(2)
C154 C155 N03 Ta01 -37.6(2)
C154 C153 Si01 C143 -67.5(3)
C154 C153 Si01 C142 54.0(3)
C154 C153 Si01 C144 171.6(2)
N06 C245 C246 C247 174.7(2)
N06 C245 C246 C251 -4.1(4)
N06 C245 C250 C249 -173.5(2)
N06 C245 C250 C252 8.4(4)
C301 C302 C303 C304 0.7(4)
C111 C112 N01 C114 -18.2(3)
C111 C112 N01 Ta01 159.1(2)
C313 C309 C308 C307 179.9(3)
N09 C345 C346 C352 -1.0(4)
N09 C345 C346 C347 -178.8(2)
C216 C215 C214 C219 2.5(4)
C216 C215 C214 N05 179.0(2)
C216 C217 C218 C219 1.8(4)
C310 C309 C308 C307 0.5(4)
C310 C311 C312 C307 3.6(4)
C310 C311 C312 N08 -175.1(2)
C245 N06 C255 C254 -141.9(3)
C245 N06 C255 Ta02 -179.6(2)
C245 C246 C247 C248 -0.4(4)
C121 C117 C118 C119 171.9(2)
C121 C117 C116 C115 -173.4(2)
C112 C107 C108 C109 2.3(4)
C112 C107 P01 C133 -78.9(2)
C112 C107 P01 C101 163.89(18)
C112 C107 P01 Ta01 14.48(19)
C112 C111 C110 C109 -1.3(4)
C115 C114 C119 C122 -175.8(2)
C115 C114 C119 C118 4.7(4)
C115 C114 N01 C112 100.2(3)
C115 C114 N01 Ta01 -77.4(3)
C221 C217 C218 C219 -176.5(3)
C246 C245 C250 C249 3.5(4)
C246 C245 C250 C252 -174.6(2)
C246 C247 C248 C249 2.1(4)
C123 C124 C125 C126 0.0(4)
C353 C354 C355 N09 2.6(4)
C353 C354 C355 Ta03 -30.8(2)
C353 C354 Si05 C340 46.0(3)
C353 C354 Si05 C339 169.5(2)
C353 C354 Si05 C341 -74.5(3)
C253 C254 C255 N06 -1.3(4)
C253 C254 C255 Ta02 30.8(2)
C253 C254 Si03 C243 73.9(2)
C253 C254 Si03 C242 -46.6(3)
C253 C254 Si03 C244 -168.9(2)
C130 C126 C125 C124 -179.0(3)
C127 C126 C125 C124 0.1(4)
C354 C353 Si06 C342 -61.8(3)
C354 C353 Si06 C344 58.9(3)
C354 C353 Si06 C343 175.8(3)
C348 C347 C346 C352 -179.1(3)
C348 C347 C346 C345 -1.2(4)
C321 C317 C318 C319 178.2(3)
C138 C135 C134 C133 179.3(3)
C332 C333 C334 C335 -0.9(4)
C332 C337 C336 C335 -0.1(4)
C332 C337 P03 C301 157.50(18)
C332 C337 P03 C307 -86.5(2)
C332 C337 P03 Ta03 10.0(2)
C113 C109 C110 C111 176.5(3)
C113 C109 C108 C107 -177.0(3)
C232 C237 P02 C201 103.9(2)
C232 C237 P02 C207 -141.6(2)
C232 C237 P02 Ta02 -38.13(19)
C333 C332 C337 C336 -1.0(4)
C333 C332 C337 P03 -178.37(19)
C333 C332 N07 C323 -20.5(3)
C333 C332 N07 Ta03 161.0(2)
C333 C334 C335 C338 -178.6(3)
C333 C334 C335 C336 -0.2(4)
C211 C210 C209 C208 0.8(4)
C211 C210 C209 C213 -179.1(3)
C211 C212 C207 C208 3.5(4)
C211 C212 C207 P02 178.66(19)
C211 C212 N05 C214 18.4(3)
C211 C212 N05 Ta02 -160.3(2)
C337 C332 C333 C334 1.4(4)
C337 C332 N07 C323 159.3(2)
C337 C332 N07 Ta03 -19.2(3)
C114 C115 C116 C117 1.9(4)
C114 C119 C118 C117 1.0(4)
C119 C114 N01 C112 -77.0(3)
C119 C114 N01 Ta01 105.5(2)
C215 C216 C217 C221 176.2(3)
C215 C216 C217 C218 -2.1(4)
C215 C214 C219 C222 177.0(2)
C215 C214 C219 C218 -2.8(4)
C215 C214 N05 C212 -97.1(3)
C215 C214 N05 Ta02 81.7(3)
C326 C327 C328 C323 1.4(4)
C326 C327 C328 C331 -175.8(3)
C326 C325 C324 C323 0.3(4)
C326 C325 C324 C329 -179.9(3)
C217 C216 C215 C214 0.0(4)
C217 C216 C215 C220 177.8(2)
C217 C218 C219 C214 0.6(4)
C217 C218 C219 C222 -179.2(3)
C210 C211 C212 C207 -3.1(4)
C210 C211 C212 N05 175.7(2)
C309 C310 C311 C312 0.6(4)
C349 C350 C345 N09 179.6(3)
C349 C350 C345 C346 -0.2(4)
C349 C348 C347 C346 0.4(5)
C307 C312 N08 C314 144.6(2)
C307 C312 N08 Ta03 -36.3(3)
C208 C207 P02 C201 9.1(3)
C208 C207 P02 C237 -105.1(2)
C208 C207 P02 Ta02 163.2(2)
C345 C350 C349 C348 -0.6(5)
C345 N09 C355 C354 143.8(3)
C345 N09 C355 Ta03 -177.3(2)
C327 C326 C325 C324 -1.5(4)
C102 C101 P01 C107 -95.3(2)
C102 C101 P01 C133 147.3(2)
C102 C101 P01 Ta01 39.7(3)
C122 C119 C118 C117 -178.5(2)
C302 C301 C306 C305 -0.1(4)
C302 C301 P03 C337 -105.0(2)
C302 C301 P03 C307 138.6(2)
C302 C301 P03 Ta03 30.8(3)
C150 C149 C148 C147 -0.5(5)
C150 C145 C146 C152 179.4(2)
C150 C145 C146 C147 0.2(4)
C150 C145 N03 C155 -58.8(3)
C150 C145 N03 Ta01 136.5(3)
C136 C137 C132 C133 4.5(4)
C136 C137 C132 N02 -172.6(3)
C136 C135 C134 C133 0.8(4)
C236 C235 C234 C233 4.4(4)
C236 C237 P02 C201 -77.7(2)
C236 C237 P02 C207 36.7(3)
C236 C237 P02 Ta02 140.2(2)
C347 C348 C349 C350 0.5(5)
C316 C317 C318 C319 1.6(4)
C235 C236 C237 C232 -4.5(4)
C235 C236 C237 P02 177.2(2)
C235 C234 C233 C232 0.3(4)
C110 C111 C112 C107 5.9(4)
C110 C111 C112 N01 -172.2(2)
C110 C109 C108 C107 2.4(4)
C105 C106 C101 C102 -0.3(4)
C105 C106 C101 P01 177.4(2)
C105 C104 C103 C102 0.0(5)
C106 C105 C104 C103 0.2(5)
C106 C101 P01 C107 87.0(2)
C106 C101 P01 C133 -30.4(2)
C106 C101 P01 Ta01 -138.02(18)
C148 C149 C150 C151 -178.9(3)
C148 C149 C150 C145 0.1(4)
C148 C147 C146 C152 -179.8(3)
C148 C147 C146 C145 -0.6(4)
C104 C105 C106 C101 0.0(4)
C334 C335 C336 C337 0.6(4)
C212 C211 C210 C209 1.0(4)
C212 C207 P02 C201 -165.80(18)
C212 C207 P02 C237 80.0(2)
C212 C207 P02 Ta02 -11.64(19)
C124 C123 C128 C127 1.2(4)
C124 C123 C128 C131 -178.0(3)
C124 C123 N02 C132 96.4(3)
C124 C123 N02 Ta01 -80.2(3)
C146 C147 C148 C149 0.8(5)
C146 C145 C150 C149 0.1(4)
C146 C145 C150 C151 179.0(3)
C146 C145 N03 C155 123.3(3)
C146 C145 N03 Ta01 -41.4(5)
C204 C203 C202 C201 -0.1(4)
C204 C205 C206 C201 -1.1(4)
C118 C117 C116 C115 3.6(4)
C209 C208 C207 C212 -1.8(4)
C209 C208 C207 P02 -176.2(2)
C328 C323 C324 C329 -178.0(2)
C328 C323 C324 C325 1.8(4)
C328 C323 N07 C332 97.2(3)
C328 C323 N07 Ta03 -84.2(3)
C311 C310 C309 C313 177.9(3)
C311 C310 C309 C308 -2.6(4)
C311 C312 N08 C314 -36.8(3)
C311 C312 N08 Ta03 142.4(2)
C108 C107 C112 C111 -6.5(4)
C108 C107 C112 N01 171.7(2)
C108 C107 P01 C133 108.2(2)
C108 C107 P01 C101 -9.0(3)
C108 C107 P01 Ta01 -158.4(2)
C108 C109 C110 C111 -2.9(4)
C305 C304 C303 C302 -1.5(4)
C312 C307 C308 C309 3.7(4)
C312 C307 P03 C301 -100.5(2)
C312 C307 P03 C337 140.5(2)
C312 C307 P03 Ta03 34.33(19)
C206 C205 C204 C203 0.5(5)
C206 C201 C202 C203 -0.4(4)
C206 C201 P02 C237 -152.8(2)
C206 C201 P02 C207 93.1(2)
C206 C201 P02 Ta02 -45.7(3)
C248 C249 C250 C245 -1.8(4)
C248 C249 C250 C252 176.4(3)
C126 C127 C128 C123 -1.1(4)
C126 C127 C128 C131 178.0(3)
C251 C246 C247 C248 178.5(3)
C317 C316 C315 C314 -2.0(4)
C317 C316 C315 C322 177.9(3)
C317 C318 C319 C320 -177.3(3)
C317 C318 C319 C314 -0.3(4)
C304 C305 C306 C301 -0.6(4)
C351 C350 C349 C348 179.5(3)
C351 C350 C345 N09 -0.5(4)
C351 C350 C345 C346 179.7(3)
C137 C136 C135 C138 179.1(3)
C137 C136 C135 C134 -2.4(4)
C137 C132 N02 C123 -39.6(3)
C137 C132 N02 Ta01 137.8(2)
C233 C232 C237 C236 9.0(4)
C233 C232 C237 P02 -172.5(2)
C233 C232 N04 C223 38.4(3)
C233 C232 N04 Ta02 -140.5(2)
C133 C132 N02 C123 143.3(2)
C133 C132 N02 Ta01 -39.3(3)
C202 C203 C204 C205 0.0(4)
C202 C201 C206 C205 1.0(4)
C202 C201 P02 C237 27.0(2)
C202 C201 P02 C207 -87.2(2)
C202 C201 P02 Ta02 134.08(18)
C120 C115 C114 C119 172.0(2)
C120 C115 C114 N01 -5.1(4)
C120 C115 C116 C117 -176.3(2)
C228 C223 C224 C230 179.9(2)
C228 C223 C224 C225 -0.7(4)
C228 C223 N04 C232 85.2(3)
C228 C223 N04 Ta02 -96.3(3)
C228 C227 C226 C225 -0.5(4)
C228 C227 C226 C231 -178.9(3)
C325 C326 C327 C328 0.6(4)
C128 C123 C124 C125 -0.6(4)
C128 C123 C124 C129 176.8(2)
C128 C123 N02 C132 -81.4(3)
C128 C123 N02 Ta01 102.0(3)
C128 C127 C126 C130 179.6(3)
C128 C127 C126 C125 0.5(4)
C238 C235 C234 C233 -177.4(3)
C135 C136 C137 C132 -0.3(4)
C319 C314 C315 C316 3.3(4)
C319 C314 C315 C322 -176.6(3)
C319 C314 N08 C312 97.3(3)
C319 C314 N08 Ta03 -81.7(3)
C324 C323 C328 C327 -2.6(4)
C324 C323 C328 C331 174.7(3)
C324 C323 N07 C332 -78.1(3)
C324 C323 N07 Ta03 100.6(2)
C134 C133 C132 C137 -6.0(4)
C134 C133 C132 N02 171.2(2)
C134 C133 P01 C107 -37.1(3)
C134 C133 P01 C101 80.3(2)
C134 C133 P01 Ta01 -141.4(2)
C306 C301 C302 C303 0.1(4)
C306 C301 P03 C337 81.6(2)
C306 C301 P03 C307 -34.7(3)
C306 C301 P03 Ta03 -142.52(19)
C306 C305 C304 C303 1.5(4)
C338 C335 C336 C337 179.1(3)
C330 C326 C327 C328 179.2(3)
C330 C326 C325 C324 179.8(3)
C308 C307 C312 C311 -5.7(4)
C308 C307 C312 N08 173.0(2)
C308 C307 P03 C301 79.7(3)
C308 C307 P03 C337 -39.4(3)
C308 C307 P03 Ta03 -145.5(2)
C250 C245 C246 C247 -2.4(4)
C250 C245 C246 C251 178.7(3)
C250 C249 C248 C247 -0.9(4)
C315 C314 C319 C320 174.7(2)
C315 C314 C319 C318 -2.2(4)
C315 C314 N08 C312 -79.8(3)
C315 C314 N08 Ta03 101.2(3)
C315 C316 C317 C321 -177.1(3)
C315 C316 C317 C318 -0.4(4)
C237 C232 C233 C234 -6.9(4)
C237 C232 N04 C223 -144.4(2)
C237 C232 N04 Ta02 36.8(3)
C237 C236 C235 C234 -2.2(4)
C237 C236 C235 C238 179.6(3)
C226 C227 C228 C223 -0.3(4)
C226 C227 C228 C229 179.0(3)
C226 C225 C224 C223 -0.2(4)
C226 C225 C224 C230 179.2(3)
C132 C133 C134 C135 3.5(4)
C132 C133 P01 C107 140.23(19)
C132 C133 P01 C101 -102.3(2)
C132 C133 P01 Ta01 35.95(19)
C101 C102 C103 C104 -0.3(4)
C116 C115 C114 C119 -6.1(4)
C116 C115 C114 N01 176.7(2)
C116 C117 C118 C119 -5.1(4)
C224 C223 C228 C229 -178.4(2)
C224 C223 C228 C227 0.9(4)
C224 C223 N04 C232 -93.8(3)
C224 C223 N04 Ta02 84.7(3)
C224 C225 C226 C227 0.8(4)
C224 C225 C226 C231 179.1(3)
C103 C102 C101 C106 0.5(4)
C103 C102 C101 P01 -177.3(2)
C219 C214 N05 C212 79.4(3)
C219 C214 N05 Ta02 -101.8(2)
C336 C337 P03 C301 -19.7(3)
C336 C337 P03 C307 96.3(3)
C336 C337 P03 Ta03 -167.2(2)
C129 C124 C125 C126 -177.5(3)
C220 C215 C214 C219 -175.3(2)
C220 C215 C214 N05 1.1(4)
C207 C208 C209 C210 -0.4(4)
C207 C208 C209 C213 179.5(3)
C207 C212 N05 C214 -162.9(2)
C207 C212 N05 Ta02 18.5(3)
C153 C154 Si02 C140 -81.5(2)
C153 C154 Si02 C141 160.9(2)
C153 C154 Si02 C139 38.8(3)
N01 C114 C119 C122 1.4(4)
N01 C114 C119 C118 -178.1(2)
N02 C123 C124 C125 -178.4(2)
N02 C123 C124 C129 -1.0(4)
N02 C123 C128 C127 179.0(2)
N02 C123 C128 C131 -0.1(4)
N03 C155 C154 C153 0.6(4)
N03 C155 C154 Si02 -179.95(19)
N03 C155 C154 Ta01 32.2(2)
N03 C145 C150 C149 -177.9(2)
N03 C145 C150 C151 1.1(4)
N03 C145 C146 C152 -2.8(4)
N03 C145 C146 C147 178.1(2)
N04 C223 C228 C229 2.6(4)
N04 C223 C228 C227 -178.1(2)
N04 C223 C224 C230 -1.1(4)
N04 C223 C224 C225 178.3(2)
N04 C232 C233 C234 170.4(3)
N04 C232 C237 C236 -168.4(2)
N04 C232 C237 P02 10.0(3)
N05 C214 C219 C222 0.5(4)
N05 C214 C219 C218 -179.3(2)
N05 C212 C207 C208 -175.3(2)
N05 C212 C207 P02 -0.2(3)
C255 C254 C253 Si04 136.3(2)
C255 C254 C253 Ta02 -37.0(2)
C255 C254 Si03 C243 -101.8(2)
C255 C254 Si03 C242 137.7(2)
C255 C254 Si03 C244 15.3(3)
C255 N06 C245 C246 57.6(3)
C255 N06 C245 C250 -125.3(3)
N07 C332 C333 C334 -178.8(2)
N07 C332 C337 C336 179.2(2)
N07 C332 C337 P03 1.8(3)
N07 C323 C328 C327 -177.8(2)
N07 C323 C328 C331 -0.5(4)
N07 C323 C324 C329 -2.8(4)
N07 C323 C324 C325 177.0(2)
N08 C314 C319 C320 -2.4(4)
N08 C314 C319 C318 -179.3(2)
N08 C314 C315 C316 -179.5(2)
N08 C314 C315 C322 0.6(4)
C355 N09 C345 C350 -57.2(3)
C355 N09 C345 C346 122.6(3)
C355 C354 Si05 C340 -136.0(2)
C355 C354 Si05 C339 -12.4(3)
C355 C354 Si05 C341 103.6(2)
Si02 C154 C153 Si01 49.4(3)
Si02 C154 C153 Ta01 -141.41(17)
Si03 C254 C253 Si04 -39.4(4)
Si03 C254 C253 Ta02 147.23(18)
Si03 C254 C255 N06 174.81(19)
Si03 C254 C255 Ta02 -153.17(18)
Si05 C354 C355 N09 -175.60(19)
Si05 C354 C355 Ta03 150.99(17)
Si06 C353 C354 C355 -133.2(2)
Si06 C353 C354 Si05 44.8(4)
Si06 C353 C354 Ta03 -170.0(3)
P01 C107 C112 C111 -179.74(19)
P01 C107 C112 N01 -1.6(3)
P01 C107 C108 C109 174.5(2)
P01 C133 C134 C135 -179.3(2)
P01 C133 C132 C137 176.5(2)
P01 C133 C132 N02 -6.3(3)
P02 C201 C206 C205 -179.2(2)
P02 C201 C202 C203 179.8(2)
P03 C301 C302 C303 -173.5(2)
P03 C301 C306 C305 173.1(2)
P03 C337 C336 C335 176.9(2)
P03 C307 C312 C311 174.5(2)
P03 C307 C312 N08 -6.8(3)
P03 C307 C308 C309 -176.5(2)
Ta01 C155 C154 C153 -31.7(2)
Ta01 C155 C154 Si02 147.81(17)
Ta01 C155 N03 C145 -173.3(2)
Ta01 C154 C153 Si01 -169.2(3)
Ta01 C154 Si02 C140 -157.5(2)
Ta01 C154 Si02 C141 84.9(3)
Ta01 C154 Si02 C139 -37.1(3)
Ta01 C153 Si01 C143 129.4(2)
Ta01 C153 Si01 C142 -109.1(2)
Ta01 C153 Si01 C144 8.5(3)
Ta02 C254 C253 Si04 173.3(3)
Ta02 C254 C255 N06 -32.0(2)
Ta02 C254 Si03 C243 152.4(3)
Ta02 C254 Si03 C242 31.9(4)
Ta02 C254 Si03 C244 -90.4(3)
Ta02 N06 C245 C246 -121.5(4)
Ta02 N06 C245 C250 55.6(5)
Ta02 N06 C255 C254 37.7(3)
Ta02 C253 Si04 C240 -126.6(2)
Ta02 C253 Si04 C239 110.5(2)
Ta02 C253 Si04 C241 -5.9(3)
Ta03 N09 C345 C350 129.7(4)
Ta03 N09 C345 C346 -50.5(6)
Ta03 N09 C355 C354 -38.9(3)
Ta03 C353 C354 C355 36.8(2)
Ta03 C353 C354 Si05 -145.17(18)
Ta03 C353 Si06 C342 133.5(2)
Ta03 C353 Si06 C344 -105.8(2)
Ta03 C353 Si06 C343 11.0(3)
Ta03 C354 C355 N09 33.4(2)
Ta03 C354 Si05 C340 -33.3(4)
Ta03 C354 Si05 C339 90.3(3)
Ta03 C354 Si05 C341 -153.7(3)
